data_7015757
loop_
_publ_author_name
'Orfanoudaki, Maria'
'Tamiolakis, Ioannis'
'Siczek, Milosz'
'Lis, Tadeusz'
'Armatas, Gerasimos S.'
'Pergantis, Spiros A.'
'Milios, Constantinos J.'

_publ_section_title
;
 Unique trigonal prism encapsulated Ln complexes: a [Co(II)6Eu] and a
 [Co(II)6Dy] cage.
;
_journal_issue 18
_journal_name_full 'Dalton transactions (Cambridge, England : 2003)'
_journal_page_first 4793
_journal_page_last 4796
_journal_paper_doi 10.1039/c1dt10052a
_journal_volume 40
_journal_year 2011
_chemical_formula_moiety 'C28.92 H71.86 N9 O30 Co6 Dy ,2.6(Cl O4),0.5(N O3), 2.5(C H4 O),0.5(H2 O)'
_chemical_formula_sum 'C31.42 H82.86 Cl2.6 Co6 Dy N9.4 O44.7'
_chemical_formula_weight 1916.00
_chemical_name_systematic
;
?
;
_space_group_IT_number 2
_symmetry_cell_setting triclinic
_symmetry_space_group_name_Hall '-P 1'
_symmetry_space_group_name_H-M 'P -1'
_atom_sites_solution_hydrogens geom
_atom_sites_solution_primary direct
_atom_sites_solution_secondary difmap
_audit_creation_method SHELXL-97
_cell_angle_alpha 87.14(3)
_cell_angle_beta 81.55(3)
_cell_angle_gamma 62.18(4)
_cell_formula_units_Z 2
_cell_length_a 13.196(4)
_cell_length_b 13.731(5)
_cell_length_c 22.270(6)
_cell_measurement_reflns_used 32945
_cell_measurement_temperature 100(2)
_cell_measurement_theta_max 35
_cell_measurement_theta_min 2
_cell_volume 3529(2)
_computing_cell_refinement 'CrysAlisRED (Oxford Diffraction, 2003)'
_computing_data_collection 'CrysAlisCCD (Oxford Diffraction, 2003)'
_computing_data_reduction CrysAlisRED
_computing_structure_refinement 'SHELXL-97 (Sheldrick, 1997)'
_computing_structure_solution 'SHELXS-97 (Sheldrick, 1990)'
_diffrn_ambient_temperature 100(2)
_diffrn_measured_fraction_theta_full 0.979
_diffrn_measured_fraction_theta_max 0.819
_diffrn_measurement_device_type
;
'Oxford Xcalibur PX \k-geometry diffractometer with CCD area detector'
;
_diffrn_measurement_method '\w and \f'
_diffrn_radiation_monochromator graphite
_diffrn_radiation_source 'fine-focus sealed tube'
_diffrn_radiation_type MoK\a
_diffrn_radiation_wavelength 0.71073
_diffrn_reflns_av_R_equivalents 0.0282
_diffrn_reflns_av_sigmaI/netI 0.0546
_diffrn_reflns_limit_h_max 21
_diffrn_reflns_limit_h_min -14
_diffrn_reflns_limit_k_max 22
_diffrn_reflns_limit_k_min -20
_diffrn_reflns_limit_l_max 35
_diffrn_reflns_limit_l_min -35
_diffrn_reflns_number 47976
_diffrn_reflns_theta_full 25.00
_diffrn_reflns_theta_max 35.01
_diffrn_reflns_theta_min 2.47
_exptl_absorpt_coefficient_mu 2.622
_exptl_absorpt_correction_T_max 0.779
_exptl_absorpt_correction_T_min 0.603
_exptl_absorpt_correction_type analytical
_exptl_absorpt_process_details 'CrysAlis RED (Oxford Diffraction, 1995-2003)'
_exptl_crystal_colour pink
_exptl_crystal_density_diffrn 1.804
_exptl_crystal_density_method 'not measured'
_exptl_crystal_description parallelepiped
_exptl_crystal_F_000 1936
_exptl_crystal_size_max 0.20
_exptl_crystal_size_mid 0.12
_exptl_crystal_size_min 0.10
_refine_diff_density_max 1.15
_refine_diff_density_min -1.32
_refine_diff_density_rms 0.126
_refine_ls_extinction_method none
_refine_ls_goodness_of_fit_ref 1.053
_refine_ls_hydrogen_treatment constr
_refine_ls_matrix_type full
_refine_ls_number_parameters 1010
_refine_ls_number_reflns 25494
_refine_ls_number_restraints 208
_refine_ls_restrained_S_all 1.076
_refine_ls_R_factor_all 0.0578
_refine_ls_R_factor_gt 0.0391
_refine_ls_shift/su_max 0.005
_refine_ls_shift/su_mean 0.000
_refine_ls_structure_factor_coef Fsqd
_refine_ls_weighting_details 'calc w=1/[\s^2^(Fo^2^)+(0.0500P)^2^] where P=(Fo^2^+2Fc^2^)/3'
_refine_ls_weighting_scheme calc
_refine_ls_wR_factor_gt 0.0971
_refine_ls_wR_factor_ref 0.1009
_reflns_number_gt 18887
_reflns_number_total 25494
_reflns_threshold_expression >2sigma(I)
_cod_data_source_file c1dt10052a.txt
_cod_data_source_block mo48a
_cod_original_cell_volume 3529.3(23)
_cod_original_sg_symbol_H-M P-1
_cod_original_formula_sum 'C31.42 H82.86 Cl2.60 Co6 Dy N9.40 O44.70'
_cod_database_code 7015757

loop_
_symmetry_equiv_pos_as_xyz
'x, y, z'
'-x, -y, -z'

loop_
_atom_site_label
_atom_site_type_symbol
_atom_site_fract_x
_atom_site_fract_y
_atom_site_fract_z
_atom_site_U_iso_or_equiv
_atom_site_adp_type
_atom_site_occupancy
_atom_site_symmetry_multiplicity
_atom_site_calc_flag
_atom_site_refinement_flags
_atom_site_disorder_assembly
_atom_site_disorder_group
Dy Dy 0.657158(11) 0.742224(10) 0.741499(5) 0.01552(3) Uani 1 1 d . . .
Co1 Co 0.78225(3) 0.82028(3) 0.609015(16) 0.01812(8) Uani 1 1 d . . .
Co2 Co 0.54667(3) 0.78537(3) 0.601786(15) 0.01718(7) Uani 1 1 d . . .
Co3 Co 0.90873(4) 0.51440(3) 0.782828(17) 0.02124(8) Uani 1 1 d . . .
Co4 Co 0.67268(4) 0.48191(3) 0.777295(17) 0.02177(8) Uani 1 1 d . . .
Co5 Co 0.63239(4) 0.94478(3) 0.844638(18) 0.02572(9) Uani 1 1 d . . .
Co6 Co 0.39687(4) 0.90944(4) 0.837721(17) 0.02471(9) Uani 1 1 d . . .
O1 O 0.69980(16) 0.72899(15) 0.63327(8) 0.0165(4) Uani 1 1 d . . .
H1A H 0.7512 0.6505 0.6199 0.020 Uiso 1 1 calc R . .
O2 O 0.73455(17) 0.58098(16) 0.80327(8) 0.0199(4) Uani 1 1 d . . .
H2A H 0.7092 0.6011 0.8474 0.024 Uiso 1 1 calc R . .
O3 O 0.53529(18) 0.91930(16) 0.79096(8) 0.0220(4) Uani 1 1 d . . .
H3A H 0.5097 0.9782 0.7600 0.026 Uiso 1 1 calc R . .
O11 O 0.93775(18) 0.70163(18) 0.63660(10) 0.0267(4) Uani 1 1 d . . .
O21 O 0.86480(17) 0.62984(16) 0.71298(8) 0.0192(4) Uani 1 1 d . . .
N11 N 1.0690(2) 0.4633(2) 0.72809(12) 0.0316(6) Uani 1 1 d . A .
H11A H 1.1260 0.4418 0.7526 0.038 Uiso 1 1 calc R . .
H11B H 1.0844 0.4031 0.7049 0.038 Uiso 1 1 calc R . .
C11 C 0.9487(3) 0.6334(2) 0.67699(13) 0.0225(6) Uani 1 1 d . . .
C21 C 1.0732(3) 0.5512(3) 0.68713(14) 0.0290(7) Uani 1 1 d . A .
C31 C 1.1206(3) 0.6145(3) 0.71983(19) 0.0428(9) Uani 1 1 d . . .
H31A H 1.0748 0.6402 0.7599 0.064 Uiso 1 1 calc R A .
H31B H 1.1156 0.6779 0.6957 0.064 Uiso 1 1 calc R . .
H31C H 1.2016 0.5656 0.7246 0.064 Uiso 1 1 calc R . .
C41 C 1.1480(3) 0.5028(3) 0.62649(16) 0.0422(9) Uani 1 1 d . . .
H41A H 1.2264 0.4496 0.6336 0.063 Uiso 1 1 calc R A .
H41B H 1.1511 0.5621 0.6012 0.063 Uiso 1 1 calc R . .
H41C H 1.1145 0.4657 0.6058 0.063 Uiso 1 1 calc R . .
O12 O 0.91367(19) 0.63199(19) 0.83736(9) 0.0277(5) Uani 1 1 d . . .
O22 O 0.74539(18) 0.77654(17) 0.82186(8) 0.0221(4) Uani 1 1 d . . .
N12 N 0.7483(3) 0.8988(3) 0.90906(13) 0.0392(7) Uani 1 1 d . A .
H12A H 0.7610 0.9573 0.9165 0.047 Uiso 1 1 calc R . .
H12B H 0.7153 0.8827 0.9449 0.047 Uiso 1 1 calc R . .
C12 C 0.8383(3) 0.7296(3) 0.84635(12) 0.0242(6) Uani 1 1 d . . .
C22 C 0.8602(3) 0.8025(3) 0.88850(15) 0.0338(8) Uani 1 1 d . A .
C32 C 0.9378(4) 0.8447(4) 0.8492(2) 0.0512(11) Uani 1 1 d . . .
H32A H 0.8988 0.8863 0.8153 0.077 Uiso 1 1 calc R A .
H32B H 1.0115 0.7819 0.8335 0.077 Uiso 1 1 calc R . .
H32C H 0.9522 0.8926 0.8741 0.077 Uiso 1 1 calc R . .
C42 C 0.9195(4) 0.7353(4) 0.94202(19) 0.0564(12) Uani 1 1 d . . .
H42A H 0.9352 0.7817 0.9674 0.085 Uiso 1 1 calc R A .
H42B H 0.9925 0.6716 0.9263 0.085 Uiso 1 1 calc R . .
H42C H 0.8686 0.7099 0.9664 0.085 Uiso 1 1 calc R . .
O13 O 0.7161(2) 0.99046(18) 0.77025(10) 0.0284(5) Uani 1 1 d . . .
O23 O 0.72137(17) 0.87611(16) 0.69987(8) 0.0197(4) Uani 1 1 d . . .
N13 N 0.8153(2) 0.9555(2) 0.60876(11) 0.0275(6) Uani 1 1 d . . .
H13A H 0.8895 0.9346 0.5899 0.033 Uiso 1 1 calc R . .
H13B H 0.7655 1.0103 0.5863 0.033 Uiso 1 1 calc R . .
C13 C 0.7410(3) 0.9530(2) 0.71762(13) 0.0222(6) Uani 1 1 d . . .
C23 C 0.8024(3) 1.0008(3) 0.67039(14) 0.0259(6) Uani 1 1 d . . .
C33 C 0.9222(4) 0.9647(4) 0.68626(19) 0.0514(11) Uani 1 1 d . . .
H33A H 0.9658 0.8841 0.6843 0.077 Uiso 1 1 calc R B .
H33B H 0.9161 0.9910 0.7274 0.077 Uiso 1 1 calc R . .
H33C H 0.9625 0.9957 0.6573 0.077 Uiso 1 1 calc R . .
C43 C 0.7320(4) 1.1252(3) 0.6724(2) 0.0514(11) Uani 1 1 d . . .
H43A H 0.7711 1.1569 0.6433 0.077 Uiso 1 1 calc R B .
H43B H 0.7243 1.1531 0.7134 0.077 Uiso 1 1 calc R . .
H43C H 0.6550 1.1461 0.6619 0.077 Uiso 1 1 calc R . .
O14 O 0.54157(19) 0.63651(17) 0.62095(9) 0.0238(4) Uani 1 1 d . . .
O24 O 0.62581(17) 0.59413(16) 0.70567(8) 0.0195(4) Uani 1 1 d . . .
N14 N 0.6254(2) 0.4005(2) 0.71829(12) 0.0284(6) Uani 1 1 d . A .
H14A H 0.6912 0.3414 0.7003 0.034 Uiso 1 1 calc R . .
H14B H 0.5800 0.3735 0.7407 0.034 Uiso 1 1 calc R . .
C14 C 0.5779(3) 0.5756(2) 0.66425(12) 0.0210(5) Uani 1 1 d . . .
C24 C 0.5613(3) 0.4711(3) 0.66980(15) 0.0284(7) Uani 1 1 d . A .
C34 C 0.6041(5) 0.4082(3) 0.60838(18) 0.0550(12) Uani 1 1 d . . .
H34A H 0.6874 0.3826 0.5978 0.083 Uiso 1 1 calc R A .
H34B H 0.5633 0.4572 0.5769 0.083 Uiso 1 1 calc R . .
H34C H 0.5887 0.3447 0.6114 0.083 Uiso 1 1 calc R . .
C44 C 0.4317(3) 0.5104(3) 0.6896(2) 0.0526(11) Uani 1 1 d . . .
H44A H 0.4170 0.4466 0.6943 0.079 Uiso 1 1 calc R A .
H44B H 0.3878 0.5588 0.6588 0.079 Uiso 1 1 calc R . .
H44C H 0.4075 0.5509 0.7285 0.079 Uiso 1 1 calc R . .
O15 O 0.5092(2) 0.57379(18) 0.82723(10) 0.0282(5) Uani 1 1 d . . .
O25 O 0.50156(18) 0.74023(17) 0.81669(8) 0.0228(4) Uani 1 1 d . . .
N15 N 0.3156(3) 0.8379(3) 0.89879(14) 0.0448(8) Uani 1 1 d . A .
H15A H 0.3360 0.8373 0.9366 0.054 Uiso 1 1 calc R . .
H15B H 0.2367 0.8806 0.9015 0.054 Uiso 1 1 calc R . .
C15 C 0.4622(3) 0.6747(3) 0.83859(12) 0.0251(6) Uani 1 1 d . . .
C25 C 0.3458(3) 0.7241(3) 0.88113(14) 0.0327(7) Uani 1 1 d . A .
C35 C 0.3532(4) 0.6533(4) 0.93667(17) 0.0480(10) Uani 1 1 d . . .
H35A H 0.4115 0.6521 0.9597 0.072 Uiso 1 1 calc R A .
H35B H 0.3749 0.5781 0.9237 0.072 Uiso 1 1 calc R . .
H35C H 0.2778 0.6841 0.9624 0.072 Uiso 1 1 calc R . .
C45 C 0.2545(3) 0.7296(5) 0.8438(2) 0.0586(13) Uani 1 1 d . . .
H45A H 0.1784 0.7620 0.8689 0.088 Uiso 1 1 calc R A .
H45B H 0.2743 0.6552 0.8305 0.088 Uiso 1 1 calc R . .
H45C H 0.2523 0.7752 0.8083 0.088 Uiso 1 1 calc R . .
O16 O 0.32069(19) 0.92374(19) 0.76025(9) 0.0265(4) Uani 1 1 d . . .
O26 O 0.48171(17) 0.83693(16) 0.69353(8) 0.0188(4) Uani 1 1 d . . .
N16 N 0.3696(2) 0.8913(2) 0.59748(10) 0.0218(5) Uani 1 1 d . . .
H16A H 0.3613 0.9581 0.5828 0.026 Uiso 1 1 calc R . .
H16B H 0.3442 0.8617 0.5706 0.026 Uiso 1 1 calc R . .
C16 C 0.3714(3) 0.8903(2) 0.70777(12) 0.0210(5) Uani 1 1 d . . .
C26 C 0.2957(3) 0.9096(3) 0.65744(12) 0.0227(6) Uani 1 1 d . . .
C36 C 0.1949(3) 1.0246(3) 0.66259(15) 0.0338(7) Uani 1 1 d . . .
H36A H 0.2242 1.0788 0.6582 0.051 Uiso 1 1 calc R B .
H36B H 0.1477 1.0350 0.7024 0.051 Uiso 1 1 calc R . .
H36C H 0.1476 1.0347 0.6305 0.051 Uiso 1 1 calc R . .
C46 C 0.2544(3) 0.8205(3) 0.66446(14) 0.0316(7) Uani 1 1 d . . .
H46A H 0.2077 0.8283 0.6324 0.047 Uiso 1 1 calc R B .
H46B H 0.2075 0.8296 0.7042 0.047 Uiso 1 1 calc R . .
H46C H 0.3217 0.7473 0.6612 0.047 Uiso 1 1 calc R . .
N17 N 0.5523(2) 1.0180(2) 0.56127(10) 0.0211(5) Uani 1 1 d D . .
O17 O 0.44592(18) 1.06151(18) 0.55725(9) 0.0245(4) Uani 1 1 d D . .
O27 O 0.60288(17) 0.91829(16) 0.58006(9) 0.0205(4) Uani 1 1 d D . .
O37 O 0.6084(2) 1.06828(19) 0.54635(10) 0.0298(5) Uani 1 1 d D . .
N18A N 0.9181(3) 0.3246(3) 0.69690(15) 0.0431(8) Uani 0.50 1 d PD A 1
O18A O 0.8631(2) 0.39707(19) 0.73926(10) 0.0315(5) Uani 0.50 1 d PD A 1
O28A O 0.9993(7) 0.3331(8) 0.6624(4) 0.063(2) Uani 0.50 1 d PD A 1
O38A O 0.882(4) 0.262(5) 0.684(3) 0.085(8) Uani 0.50 1 d PD A 1
N18B N 0.9181(3) 0.3246(3) 0.69690(15) 0.0431(8) Uani 0.50 1 d PD A 2
O18B O 0.8631(2) 0.39707(19) 0.73926(10) 0.0315(5) Uani 0.50 1 d PD A 2
O28B O 1.0248(7) 0.2882(8) 0.6854(4) 0.063(2) Uani 0.50 1 d PD A 2
O38B O 0.869(3) 0.278(5) 0.678(3) 0.085(8) Uani 0.50 1 d PD A 2
N19A N 0.4811(5) 0.8958(6) 0.9700(2) 0.0560(14) Uani 0.70 1 d PD B 3
O19A O 0.5041(2) 0.9097(2) 0.91079(10) 0.0422(6) Uani 0.70 1 d PD B 3
O29A O 0.5627(4) 0.8766(5) 1.00085(19) 0.0710(15) Uani 0.70 1 d PD B 3
O39A O 0.3901(4) 0.8986(5) 0.99606(18) 0.0645(14) Uani 0.70 1 d PD B 3
N19B O 0.5382(13) 0.9953(16) 0.9855(6) 0.0560(14) Uani 0.20 1 d P B -30
O19B O 0.5041(2) 0.9097(2) 0.91079(10) 0.0422(6) Uani 0.20 1 d P B -30
O29B N 0.475(2) 0.979(2) 0.9606(9) 0.0710(15) Uani 0.20 1 d P B -30
O39B O 0.3828(16) 0.9830(17) 0.9886(7) 0.0645(14) Uani 0.20 1 d P B -30
O19W O 0.5041(2) 0.9097(2) 0.91079(10) 0.0422(6) Uani 0.10 1 d P B 31
O1M O 0.8641(2) 0.7610(2) 0.52314(10) 0.0414(6) Uani 1 1 d . . .
H1M H 0.8440 0.7111 0.5287 0.062 Uiso 1 1 d R . .
C1M C 0.8352(3) 0.8110(4) 0.46622(15) 0.0474(10) Uani 1 1 d . . .
H1M1 H 0.7835 0.7880 0.4510 0.071 Uiso 1 1 calc R . .
H1M2 H 0.9059 0.7881 0.4371 0.071 Uiso 1 1 calc R . .
H1M3 H 0.7963 0.8913 0.4715 0.071 Uiso 1 1 calc R . .
O2M O 0.59578(18) 0.74655(17) 0.51005(8) 0.0228(4) Uani 1 1 d . . .
H2M H 0.5874 0.8010 0.4885 0.034 Uiso 1 1 d R . .
C2M C 0.5638(3) 0.6769(3) 0.47973(14) 0.0338(8) Uani 1 1 d . . .
H2M1 H 0.6013 0.6021 0.4952 0.051 Uiso 1 1 calc R . .
H2M2 H 0.5888 0.6755 0.4360 0.051 Uiso 1 1 calc R . .
H2M3 H 0.4796 0.7058 0.4874 0.051 Uiso 1 1 calc R . .
O3W O 0.9659(2) 0.4006(2) 0.85090(11) 0.0412(6) Uani 0.33 1 d P A 5
O3MA O 0.9659(2) 0.4006(2) 0.85090(11) 0.0412(6) Uani 0.33 1 d P A 6
H3MA H 0.9168 0.3792 0.8574 0.062 Uiso 0.33 1 d P C 6
C3MA C 0.9905(15) 0.4182(14) 0.9106(7) 0.062(4) Uiso 0.33 1 d P A 6
H3M1 H 1.0509 0.4416 0.9051 0.093 Uiso 0.33 1 calc PR A 6
H3M2 H 1.0169 0.3494 0.9330 0.093 Uiso 0.33 1 calc PR A 6
H3M3 H 0.9200 0.4754 0.9335 0.093 Uiso 0.33 1 calc PR A 6
O3MB O 0.9659(2) 0.4006(2) 0.85090(11) 0.0412(6) Uani 0.33 1 d P A 7
H3MB H 0.9168 0.3792 0.8574 0.062 Uiso 0.33 1 d P D 7
C3MB C 0.9303(11) 0.4269(10) 0.9145(5) 0.040(2) Uiso 0.33 1 d P A 7
H3M4 H 0.9718 0.4632 0.9281 0.059 Uiso 0.33 1 calc PR A 7
H3M5 H 0.9479 0.3591 0.9371 0.059 Uiso 0.33 1 calc PR A 7
H3M6 H 0.8469 0.4763 0.9218 0.059 Uiso 0.33 1 calc PR A 7
O4MA O 0.7151(2) 0.3621(2) 0.84232(11) 0.0440(6) Uani 0.50 1 d P A 8
H4MA H 0.7842 0.3129 0.8402 0.066 Uiso 0.50 1 d PR A 8
C4MA C 0.6581(9) 0.3757(9) 0.9060(4) 0.056(2) Uiso 0.50 1 d P A 8
H4M1 H 0.5822 0.4412 0.9097 0.085 Uiso 0.50 1 calc PR A 8
H4M2 H 0.7062 0.3844 0.9327 0.085 Uiso 0.50 1 calc PR A 8
H4M3 H 0.6481 0.3106 0.9176 0.085 Uiso 0.50 1 calc PR A 8
O4MB O 0.7151(2) 0.3621(2) 0.84232(11) 0.0440(6) Uani 0.50 1 d P A 9
H4MB H 0.7325 0.4090 0.8538 0.066 Uiso 0.50 1 d PR A 9
C4MB C 0.6468(12) 0.3424(12) 0.8890(6) 0.085(4) Uiso 0.50 1 d P A 9
H4M4 H 0.6908 0.2684 0.9044 0.128 Uiso 0.50 1 calc PR A 9
H4M5 H 0.5781 0.3477 0.8741 0.128 Uiso 0.50 1 calc PR A 9
H4M6 H 0.6228 0.3970 0.9218 0.128 Uiso 0.50 1 calc PR A 9
O5W O 0.5350(3) 1.1077(2) 0.87215(12) 0.0467(7) Uani 0.75 1 d P B 10
O5M O 0.5350(3) 1.1077(2) 0.87215(12) 0.0467(7) Uani 0.25 1 d P B 11
H5M H 0.5690 1.0731 0.9024 0.070 Uiso 0.25 1 d P E 11
C5M C 0.5640(15) 1.1833(14) 0.8608(7) 0.046(4) Uiso 0.25 1 d P B 11
H5M1 H 0.5032 1.2524 0.8802 0.069 Uiso 0.25 1 calc PR B 11
H5M2 H 0.5747 1.1926 0.8168 0.069 Uiso 0.25 1 calc PR B 11
H5M3 H 0.6366 1.1633 0.8765 0.069 Uiso 0.25 1 calc PR B 11
O6M O 0.2831(2) 1.0737(2) 0.85341(11) 0.0403(6) Uani 1 1 d . B .
H6M H 0.2642 1.1167 0.8242 0.060 Uiso 1 1 d R . .
C6M C 0.2423(4) 1.1358(4) 0.9086(2) 0.0628(13) Uani 1 1 d . . .
H6M1 H 0.2323 1.0902 0.9419 0.094 Uiso 1 1 calc R B .
H6M2 H 0.1679 1.2007 0.9054 0.094 Uiso 1 1 calc R . .
H6M3 H 0.2985 1.1595 0.9168 0.094 Uiso 1 1 calc R . .
Cl1 Cl -0.0402(3) 1.0340(3) 0.98536(12) 0.0509(7) Uani 0.40 1 d PD F -12
O11P O 0.0499(6) 0.9442(6) 0.9526(4) 0.051(2) Uiso 0.40 1 d PD F -12
O21P O -0.0388(8) 1.1348(6) 0.9743(4) 0.069(2) Uiso 0.40 1 d PD F -12
O31P O -0.1461(7) 1.0494(8) 0.9633(4) 0.074(3) Uiso 0.40 1 d PD F -12
O41P O -0.0592(11) 1.0157(11) 1.0480(4) 0.098(4) Uiso 0.40 1 d PD F -12
Cl7 Cl -0.0126(10) 0.9818(8) 1.0029(4) 0.0238(19) Uiso 0.10 1 d PD . 35
O17P O -0.0330(18) 1.0146(19) 1.0667(6) 0.027(5) Uiso 0.10 1 d PD . 35
O27P O 0.0709(19) 0.8737(16) 0.9936(14) 0.073(10) Uiso 0.10 1 d PD . 35
O37P O 0.039(3) 1.049(3) 0.9732(12) 0.083(12) Uiso 0.10 1 d PD . 35
O47P O -0.1163(12) 1.0045(14) 0.9850(7) 0.014(3) Uiso 0.10 1 d PD . 35
Cl2 Cl 0.6343(4) 0.6689(3) 0.99024(13) 0.0574(9) Uani 0.35 1 d PD G 13
O12P O 0.6973(12) 0.7182(13) 0.9966(7) 0.123(5) Uiso 0.35 1 d PD G 13
O22P O 0.6553(12) 0.5712(9) 1.0110(6) 0.089(4) Uiso 0.35 1 d PD G 13
O32P O 0.6239(8) 0.6539(8) 0.9264(3) 0.038(2) Uiso 0.35 1 d PD G 13
O42P O 0.5211(9) 0.7452(10) 1.0183(6) 0.099(4) Uiso 0.35 1 d PD G 13
Cl3 Cl 0.6878(4) 0.5864(4) 0.97757(15) 0.0521(11) Uani 0.25 1 d PD G 14
O13P O 0.7607(13) 0.5949(15) 1.0144(7) 0.098(5) Uiso 0.25 1 d PD G 14
O23P O 0.7332(15) 0.4809(11) 0.9567(8) 0.101(6) Uiso 0.25 1 d PD G 14
O33P O 0.6883(11) 0.6505(10) 0.9300(5) 0.041(3) Uiso 0.25 1 d PD G 14
O43P O 0.5883(9) 0.6142(9) 1.0197(4) 0.036(2) Uiso 0.25 1 d PD G 14
Cl4 Cl 0.6445(2) 0.80046(12) 0.29668(8) 0.0362(5) Uani 0.666(5) 1 d PD H 15
O14P O 0.7140(5) 0.7773(4) 0.2383(3) 0.0506(16) Uani 0.666(5) 1 d PD H 15
O24P O 0.5621(5) 0.9158(3) 0.3023(2) 0.0436(12) Uani 0.666(5) 1 d PD H 15
O34P O 0.7177(4) 0.7707(4) 0.3430(2) 0.0595(15) Uani 0.666(5) 1 d PD H 15
O44P O 0.5854(5) 0.7340(4) 0.3062(3) 0.0643(16) Uani 0.666(5) 1 d PD H 15
Cl5 Cl 0.6027(5) 0.7907(4) 0.2815(2) 0.0627(13) Uani 0.334(5) 1 d PD H 16
O15P O 0.5497(12) 0.7499(11) 0.2463(6) 0.102(5) Uiso 0.334(5) 1 d PD H 16
O25P O 0.7056(17) 0.783(2) 0.2486(12) 0.178(13) Uiso 0.334(5) 1 d PD H 16
O35P O 0.5306(10) 0.9031(8) 0.2941(6) 0.052(4) Uiso 0.334(5) 1 d PD H 16
O45P O 0.6228(16) 0.7271(14) 0.3351(6) 0.127(7) Uiso 0.334(5) 1 d PD H 16
Cl6 Cl 0.1169(2) 0.8578(2) 0.50445(8) 0.0406(4) Uani 0.50 1 d PD I 17
O16P O 0.2353(5) 0.8270(7) 0.4926(3) 0.0630(19) Uani 0.50 1 d PD I 17
O26P O 0.0580(6) 0.9002(8) 0.4538(3) 0.083(3) Uani 0.50 1 d PD I 17
O36P O 0.0973(8) 0.7751(10) 0.5312(7) 0.179(7) Uani 0.50 1 d PD I 17
O46P O 0.0625(8) 0.9410(11) 0.5492(5) 0.176(7) Uani 0.50 1 d PD I 17
C10M C 0.1599(11) 0.7969(10) 0.5117(6) 0.067(3) Uani 0.50 1 d P J 40
O10M O 0.1710(7) 0.9000(7) 0.5209(3) 0.0584(18) Uani 0.50 1 d P J 40
N1 N 0.8861(6) 0.4733(6) 0.5422(3) 0.0341(13) Uiso 0.50 1 d P K 18
O1N O 0.9123(6) 0.3780(6) 0.5194(3) 0.0688(19) Uiso 0.50 1 d P K 18
O2N O 0.9417(7) 0.5245(8) 0.5161(4) 0.096(3) Uiso 0.50 1 d P . 18
O3N O 0.8192(7) 0.5131(6) 0.5882(3) 0.0621(18) Uiso 0.50 1 d P K 18
O7MA O 0.8728(5) 0.5216(5) 0.5870(2) 0.0454(13) Uiso 0.30 1 d P L 19
H7MA H 0.8869 0.4652 0.6079 0.068 Uiso 0.30 1 d PR L 19
C7MA C 0.8401(17) 0.5070(16) 0.5283(8) 0.062(4) Uiso 0.30 1 d P L 19
H7M1 H 0.7901 0.4715 0.5358 0.093 Uiso 0.30 1 d PR L 19
H7M2 H 0.9096 0.4607 0.5003 0.093 Uiso 0.30 1 d PR L 19
H7M3 H 0.7982 0.5790 0.5102 0.093 Uiso 0.30 1 d PR L 19
O7MB O 0.8728(5) 0.5216(5) 0.5870(2) 0.0454(13) Uiso 0.20 1 d P M 21
H7MB H 0.9499 0.5081 0.5665 0.068 Uiso 0.20 1 d PR M 21
C7MB C 0.8388(16) 0.4488(15) 0.5593(7) 0.030(3) Uiso 0.20 1 d P M 21
H7M4 H 0.8518 0.3855 0.5854 0.046 Uiso 0.20 1 d PR M 21
H7M5 H 0.8851 0.4228 0.5193 0.046 Uiso 0.20 1 d PR M 21
H7M6 H 0.7566 0.4892 0.5546 0.046 Uiso 0.20 1 d PR M 21
O9M O 0.9396(4) 0.2121(3) 0.8571(2) 0.0590(13) Uani 0.751(5) 1 d P N 23
H9M H 0.9038 0.1933 0.8857 0.088 Uiso 0.751(5) 1 d PR N 23
C9M C 1.0042(5) 0.1248(5) 0.8170(3) 0.0565(17) Uani 0.751(5) 1 d P N 23
H9M1 H 1.0728 0.0714 0.8343 0.085 Uiso 0.751(5) 1 d PR N 23
H9M2 H 1.0283 0.1514 0.7787 0.085 Uiso 0.751(5) 1 d PR N 23
H9M3 H 0.9575 0.0895 0.8095 0.085 Uiso 0.751(5) 1 d PR N 23
O1W O 1.0848(13) 0.1851(13) 0.8086(7) 0.075(5) Uiso 0.249(5) 1 d P N 24
O8M O 0.4904(5) 0.2885(5) 0.7992(2) 0.0412(12) Uiso 0.50 1 d PD O 25
H8M H 0.5115 0.2316 0.8202 0.062 Uiso 0.50 1 d PR O 25
C8M C 0.3842(9) 0.3716(11) 0.8283(7) 0.124(6) Uiso 0.50 1 d PD O 25
H8M1 H 0.3317 0.3403 0.8421 0.186 Uiso 0.50 1 d PR O 25
H8M2 H 0.3493 0.4300 0.7994 0.186 Uiso 0.50 1 d PR O 25
H8M3 H 0.3978 0.4023 0.8632 0.186 Uiso 0.50 1 d PR O 25
O11M O 0.2041(12) 0.4438(13) 0.8696(7) 0.079(4) Uiso 0.25 1 d PD P 26
H11M H 0.2051 0.4101 0.8389 0.119 Uiso 0.25 1 d PR P 26
C11M C 0.3106(14) 0.4411(18) 0.8680(9) 0.062(5) Uiso 0.25 1 d PD P 26
H11C H 0.3187 0.4661 0.9019 0.093 Uiso 0.25 1 d P Q 26
H11D H 0.3374 0.4533 0.8295 0.093 Uiso 0.25 1 d P R 26
H11E H 0.3635 0.3478 0.8709 0.093 Uiso 0.25 1 d P S 26
O2W O 0.6415(14) 0.6770(13) 0.9283(6) 0.045(4) Uiso 0.25 1 d P . .

loop_
_atom_site_aniso_label
_atom_site_aniso_U_11
_atom_site_aniso_U_22
_atom_site_aniso_U_33
_atom_site_aniso_U_23
_atom_site_aniso_U_13
_atom_site_aniso_U_12
Dy 0.01604(7) 0.01464(6) 0.01513(5) -0.00198(4) -0.00018(4) -0.00686(5)
Co1 0.0182(2) 0.01694(18) 0.01952(16) 0.00043(13) 0.00083(14) -0.00934(16)
Co2 0.0187(2) 0.01815(18) 0.01607(15) -0.00055(13) -0.00220(13) -0.00971(16)
Co3 0.0194(2) 0.01900(19) 0.02108(16) 0.00081(14) -0.00228(15) -0.00565(17)
Co4 0.0246(2) 0.01764(18) 0.02323(17) 0.00119(14) 0.00032(15) -0.01108(17)
Co5 0.0312(2) 0.0203(2) 0.02333(18) -0.00665(15) -0.00648(17) -0.00859(19)
Co6 0.0228(2) 0.0238(2) 0.01796(16) -0.00409(15) 0.00352(15) -0.00424(18)
O1 0.0174(10) 0.0153(9) 0.0162(8) -0.0027(7) 0.0007(7) -0.0079(8)
O2 0.0212(11) 0.0188(10) 0.0168(8) -0.0003(7) -0.0002(7) -0.0076(9)
O3 0.0232(11) 0.0171(10) 0.0207(9) -0.0045(7) -0.0019(8) -0.0050(9)
O11 0.0185(11) 0.0257(11) 0.0312(10) 0.0057(9) 0.0008(9) -0.0080(10)
O21 0.0156(10) 0.0200(10) 0.0199(8) 0.0006(7) -0.0008(7) -0.0070(8)
N11 0.0232(15) 0.0252(14) 0.0349(14) 0.0074(11) -0.0013(11) -0.0029(12)
C11 0.0186(15) 0.0197(14) 0.0252(13) -0.0017(11) -0.0007(11) -0.0060(12)
C21 0.0197(16) 0.0280(16) 0.0326(15) 0.0048(13) 0.0004(13) -0.0070(14)
C31 0.0256(19) 0.044(2) 0.062(2) 0.0039(19) -0.0102(17) -0.0182(18)
C41 0.028(2) 0.038(2) 0.0405(19) 0.0042(16) 0.0072(15) -0.0028(17)
O12 0.0265(12) 0.0264(11) 0.0259(10) -0.0024(9) -0.0083(9) -0.0072(10)
O22 0.0242(11) 0.0206(10) 0.0206(9) -0.0036(8) -0.0054(8) -0.0087(9)
N12 0.0465(19) 0.0333(16) 0.0329(14) -0.0138(12) -0.0122(13) -0.0113(15)
C12 0.0264(17) 0.0248(15) 0.0203(12) -0.0026(11) -0.0040(11) -0.0105(14)
C22 0.0323(19) 0.0331(18) 0.0345(16) -0.0075(14) -0.0159(14) -0.0099(16)
C32 0.047(3) 0.051(3) 0.065(3) -0.010(2) -0.018(2) -0.027(2)
C42 0.066(3) 0.045(2) 0.047(2) -0.0122(19) -0.034(2) -0.008(2)
O13 0.0354(13) 0.0228(11) 0.0305(10) -0.0059(9) -0.0055(9) -0.0156(11)
O23 0.0233(11) 0.0171(9) 0.0209(8) -0.0028(7) -0.0010(8) -0.0114(9)
N13 0.0278(15) 0.0311(14) 0.0317(12) 0.0080(11) -0.0071(11) -0.0203(13)
C13 0.0204(15) 0.0177(13) 0.0291(13) -0.0006(11) -0.0064(11) -0.0085(12)
C23 0.0276(17) 0.0233(15) 0.0347(15) 0.0014(12) -0.0052(13) -0.0181(14)
C33 0.042(2) 0.085(3) 0.050(2) 0.014(2) -0.0169(19) -0.047(3)
C43 0.060(3) 0.0239(18) 0.067(3) 0.0013(18) 0.015(2) -0.023(2)
O14 0.0292(12) 0.0230(10) 0.0252(9) 0.0015(8) -0.0065(9) -0.0164(10)
O24 0.0235(11) 0.0184(10) 0.0189(8) -0.0007(7) -0.0019(8) -0.0119(9)
N14 0.0333(16) 0.0206(13) 0.0351(13) 0.0029(10) -0.0052(12) -0.0158(12)
C14 0.0206(15) 0.0181(13) 0.0253(12) -0.0035(10) 0.0003(11) -0.0105(12)
C24 0.0346(18) 0.0201(14) 0.0384(16) 0.0025(12) -0.0118(14) -0.0176(14)
C34 0.104(4) 0.0288(19) 0.043(2) 0.0010(16) -0.028(2) -0.034(2)
C44 0.041(2) 0.035(2) 0.095(3) 0.025(2) -0.023(2) -0.028(2)
O15 0.0270(12) 0.0253(11) 0.0303(10) 0.0006(9) 0.0054(9) -0.0133(10)
O25 0.0215(11) 0.0224(10) 0.0211(9) -0.0015(8) 0.0044(8) -0.0092(9)
N15 0.045(2) 0.0329(17) 0.0358(15) -0.0020(13) 0.0192(14) -0.0082(15)
C15 0.0217(16) 0.0305(16) 0.0205(12) 0.0026(11) 0.0007(11) -0.0113(14)
C25 0.0252(18) 0.0353(18) 0.0291(15) 0.0026(13) 0.0082(13) -0.0105(15)
C35 0.043(2) 0.050(2) 0.0377(18) 0.0104(17) 0.0130(17) -0.017(2)
C45 0.025(2) 0.090(4) 0.050(2) -0.005(2) 0.0092(18) -0.021(2)
O16 0.0208(11) 0.0300(12) 0.0223(9) -0.0017(8) 0.0012(8) -0.0074(10)
O26 0.0155(10) 0.0190(10) 0.0184(8) -0.0017(7) -0.0006(7) -0.0055(8)
N16 0.0210(13) 0.0251(13) 0.0208(10) 0.0027(9) -0.0023(9) -0.0123(11)
C16 0.0201(15) 0.0208(14) 0.0212(11) 0.0001(10) 0.0002(11) -0.0096(12)
C26 0.0180(15) 0.0267(15) 0.0230(12) 0.0035(11) -0.0025(11) -0.0105(13)
C36 0.0230(18) 0.0352(19) 0.0315(15) 0.0020(14) -0.0029(13) -0.0041(15)
C46 0.0286(18) 0.044(2) 0.0337(15) 0.0123(14) -0.0097(14) -0.0258(17)
N17 0.0256(14) 0.0237(12) 0.0177(10) 0.0027(9) -0.0045(9) -0.0143(11)
O17 0.0199(11) 0.0246(11) 0.0267(10) 0.0039(8) -0.0056(8) -0.0082(9)
O27 0.0206(11) 0.0167(9) 0.0249(9) 0.0034(7) -0.0058(8) -0.0088(9)
O37 0.0297(13) 0.0255(11) 0.0414(12) 0.0117(10) -0.0117(10) -0.0178(10)
N18A 0.0331(18) 0.0401(19) 0.0526(19) -0.0142(15) -0.0049(15) -0.0130(16)
O18A 0.0288(13) 0.0286(12) 0.0337(11) -0.0067(10) 0.0049(10) -0.0123(11)
O28A 0.030(3) 0.074(7) 0.071(6) -0.039(4) 0.017(3) -0.016(4)
O38A 0.044(7) 0.072(12) 0.133(10) -0.071(11) 0.004(8) -0.021(9)
N18B 0.0331(18) 0.0401(19) 0.0526(19) -0.0142(15) -0.0049(15) -0.0130(16)
O18B 0.0288(13) 0.0286(12) 0.0337(11) -0.0067(10) 0.0049(10) -0.0123(11)
O28B 0.030(3) 0.074(7) 0.071(6) -0.039(4) 0.017(3) -0.016(4)
O38B 0.044(7) 0.072(12) 0.133(10) -0.071(11) 0.004(8) -0.021(9)
N19A 0.050(3) 0.085(4) 0.029(2) -0.015(2) -0.002(2) -0.028(3)
O19A 0.0507(17) 0.0494(17) 0.0202(10) -0.0064(10) -0.0065(10) -0.0168(14)
O29A 0.067(3) 0.114(5) 0.039(2) 0.000(3) -0.012(2) -0.047(3)
O39A 0.070(3) 0.096(4) 0.038(2) -0.017(2) 0.015(2) -0.052(3)
N19B 0.050(3) 0.085(4) 0.029(2) -0.015(2) -0.002(2) -0.028(3)
O19B 0.0507(17) 0.0494(17) 0.0202(10) -0.0064(10) -0.0065(10) -0.0168(14)
O29B 0.067(3) 0.114(5) 0.039(2) 0.000(3) -0.012(2) -0.047(3)
O39B 0.070(3) 0.096(4) 0.038(2) -0.017(2) 0.015(2) -0.052(3)
O19W 0.0507(17) 0.0494(17) 0.0202(10) -0.0064(10) -0.0065(10) -0.0168(14)
O1M 0.0439(16) 0.0339(14) 0.0222(10) 0.0028(9) 0.0058(10) -0.0013(12)
C1M 0.036(2) 0.059(3) 0.0222(15) 0.0042(16) 0.0026(14) -0.004(2)
O2M 0.0307(12) 0.0206(10) 0.0184(8) 0.0007(7) -0.0048(8) -0.0127(10)
C2M 0.053(2) 0.0265(16) 0.0260(14) -0.0071(12) -0.0057(14) -0.0214(17)
O3W 0.0482(17) 0.0359(14) 0.0378(13) 0.0125(11) -0.0142(12) -0.0169(13)
O3MA 0.0482(17) 0.0359(14) 0.0378(13) 0.0125(11) -0.0142(12) -0.0169(13)
O3MB 0.0482(17) 0.0359(14) 0.0378(13) 0.0125(11) -0.0142(12) -0.0169(13)
O4MA 0.0508(17) 0.0341(14) 0.0378(13) 0.0132(11) 0.0015(12) -0.0154(13)
O4MB 0.0508(17) 0.0341(14) 0.0378(13) 0.0132(11) 0.0015(12) -0.0154(13)
O5W 0.0616(19) 0.0241(13) 0.0393(14) -0.0126(11) -0.0116(13) -0.0048(13)
O5M 0.0616(19) 0.0241(13) 0.0393(14) -0.0126(11) -0.0116(13) -0.0048(13)
O6M 0.0386(15) 0.0298(13) 0.0305(12) -0.0085(10) 0.0043(10) 0.0007(12)
C6M 0.061(3) 0.053(3) 0.052(3) -0.024(2) 0.000(2) -0.008(2)
Cl1 0.059(2) 0.059(2) 0.0358(12) -0.0195(14) 0.0172(13) -0.0335(17)
Cl2 0.085(3) 0.067(2) 0.0380(14) 0.0128(14) -0.0051(15) -0.053(2)
Cl3 0.076(3) 0.041(2) 0.0239(15) 0.0023(15) 0.0183(17) -0.022(2)
Cl4 0.0431(11) 0.0202(6) 0.0388(8) 0.0014(5) 0.0030(7) -0.0119(7)
O14P 0.052(3) 0.025(2) 0.046(2) -0.0013(17) 0.019(2) -0.0005(19)
O24P 0.058(3) 0.0186(19) 0.038(2) 0.0054(16) -0.007(2) -0.005(2)
O34P 0.058(3) 0.034(2) 0.068(3) 0.002(2) -0.025(2) -0.002(2)
O44P 0.085(4) 0.050(3) 0.083(4) 0.019(3) -0.021(3) -0.052(3)
Cl5 0.057(3) 0.040(2) 0.086(3) 0.015(2) -0.019(2) -0.016(2)
Cl6 0.0382(12) 0.0535(13) 0.0283(8) 0.0020(9) 0.0028(8) -0.0221(11)
O16P 0.043(4) 0.088(6) 0.057(4) 0.003(4) 0.012(3) -0.035(4)
O26P 0.074(5) 0.171(9) 0.040(3) 0.016(4) -0.010(3) -0.088(6)
O36P 0.054(5) 0.182(12) 0.316(17) 0.187(12) -0.059(8) -0.075(7)
O46P 0.065(7) 0.252(16) 0.125(9) -0.108(10) -0.022(6) 0.012(8)
C10M 0.063(8) 0.052(6) 0.098(9) 0.000(7) -0.023(7) -0.034(6)
O10M 0.065(5) 0.085(5) 0.048(3) 0.013(3) -0.018(3) -0.053(5)
O9M 0.056(3) 0.044(2) 0.067(3) 0.001(2) -0.005(2) -0.016(2)
C9M 0.051(4) 0.039(3) 0.057(3) -0.012(3) -0.005(3) -0.002(3)

loop_
_atom_type_symbol
_atom_type_description
_atom_type_scat_dispersion_real
_atom_type_scat_dispersion_imag
_atom_type_scat_source
C C 0.0033 0.0016 'International Tables Vol C Tables 4.2.6.8 and 6.1.1.4'
H H 0.0000 0.0000 'International Tables Vol C Tables 4.2.6.8 and 6.1.1.4'
N N 0.0061 0.0033 'International Tables Vol C Tables 4.2.6.8 and 6.1.1.4'
O O 0.0106 0.0060 'International Tables Vol C Tables 4.2.6.8 and 6.1.1.4'
Co Co 0.3494 0.9721 'International Tables Vol C Tables 4.2.6.8 and 6.1.1.4'
Dy Dy -0.1892 4.4098 'International Tables Vol C Tables 4.2.6.8 and 6.1.1.4'
Cl Cl 0.1484 0.1585 'International Tables Vol C Tables 4.2.6.8 and 6.1.1.4'

loop_
_geom_angle_atom_site_label_1
_geom_angle_atom_site_label_2
_geom_angle_atom_site_label_3
_geom_angle
_geom_angle_site_symmetry_1
_geom_angle_site_symmetry_3
_geom_angle_publ_flag
O1 Dy O3 119.88(7) . . ?
O1 Dy O2 121.33(7) . . ?
O3 Dy O2 118.79(7) . . ?
O1 Dy O21 71.11(7) . . ?
O3 Dy O21 135.11(7) . . ?
O2 Dy O21 68.07(7) . . ?
O1 Dy O26 68.30(7) . . ?
O3 Dy O26 70.93(8) . . ?
O2 Dy O26 134.29(7) . . ?
O21 Dy O26 139.34(6) . . ?
O1 Dy O24 71.10(6) . . ?
O3 Dy O24 135.25(7) . . ?
O2 Dy O24 68.30(7) . . ?
O21 Dy O24 89.50(8) . . ?
O26 Dy O24 75.42(7) . . ?
O1 Dy O22 133.92(7) . . ?
O3 Dy O22 67.88(8) . . ?
O2 Dy O22 70.56(7) . . ?
O21 Dy O22 74.93(7) . . ?
O26 Dy O22 138.78(7) . . ?
O24 Dy O22 138.86(7) . . ?
O1 Dy O23 67.96(6) . . ?
O3 Dy O23 70.08(7) . . ?
O2 Dy O23 135.42(7) . . ?
O21 Dy O23 76.69(8) . . ?
O26 Dy O23 90.28(7) . . ?
O24 Dy O23 139.05(6) . . ?
O22 Dy O23 74.67(7) . . ?
O1 Dy O25 135.10(7) . . ?
O3 Dy O25 67.77(8) . . ?
O2 Dy O25 70.09(8) . . ?
O21 Dy O25 138.16(7) . . ?
O26 Dy O25 74.81(7) . . ?
O24 Dy O25 75.65(7) . . ?
O22 Dy O25 90.86(7) . . ?
O23 Dy O25 137.83(7) . . ?
O1 Co1 O1M 102.77(10) . . ?
O1 Co1 N13 157.74(9) . . ?
O1M Co1 N13 97.48(11) . . ?
O1 Co1 O11 93.38(9) . . ?
O1M Co1 O11 84.41(10) . . ?
N13 Co1 O11 97.74(10) . . ?
O1 Co1 O23 81.97(7) . . ?
O1M Co1 O23 171.97(10) . . ?
N13 Co1 O23 79.04(9) . . ?
O11 Co1 O23 88.87(9) . . ?
O1 Co1 O27 74.49(8) . . ?
O1M Co1 O27 94.67(10) . . ?
N13 Co1 O27 94.88(10) . . ?
O11 Co1 O27 167.36(8) . . ?
O23 Co1 O27 92.85(9) . . ?
O1 Co2 O2M 102.82(9) . . ?
O1 Co2 O14 91.70(9) . . ?
O2M Co2 O14 92.25(8) . . ?
O1 Co2 N16 156.55(8) . . ?
O2M Co2 N16 96.91(10) . . ?
O14 Co2 N16 100.12(10) . . ?
O1 Co2 O26 82.01(8) . . ?
O2M Co2 O26 174.66(8) . . ?
O14 Co2 O26 89.86(8) . . ?
N16 Co2 O26 77.88(9) . . ?
O1 Co2 O27 74.67(8) . . ?
O2M Co2 O27 84.86(8) . . ?
O14 Co2 O27 164.99(8) . . ?
N16 Co2 O27 94.85(9) . . ?
O26 Co2 O27 94.34(8) . . ?
O2 Co3 O3W 102.41(10) . . ?
O2 Co3 N11 157.52(10) . . ?
O3W Co3 N11 97.47(11) . . ?
O2 Co3 O12 91.87(9) . . ?
O3W Co3 O12 89.14(10) . . ?
N11 Co3 O12 98.86(11) . . ?
O2 Co3 O21 82.21(9) . . ?
O3W Co3 O21 174.98(9) . . ?
N11 Co3 O21 78.35(10) . . ?
O12 Co3 O21 88.75(8) . . ?
O2 Co3 O18A 75.53(9) . . ?
O3W Co3 O18A 87.86(10) . . ?
N11 Co3 O18A 95.01(11) . . ?
O12 Co3 O18A 166.08(9) . . ?
O21 Co3 O18A 95.25(8) . . ?
O2 Co4 O4MA 103.04(10) . . ?
O2 Co4 O15 93.09(9) . . ?
O4MA Co4 O15 90.72(11) . . ?
O2 Co4 N14 158.06(9) . . ?
O4MA Co4 N14 95.82(11) . . ?
O15 Co4 N14 97.82(11) . . ?
O2 Co4 O24 82.54(8) . . ?
O4MA Co4 O24 174.27(9) . . ?
O15 Co4 O24 90.28(9) . . ?
N14 Co4 O24 78.45(9) . . ?
O2 Co4 O18A 75.49(9) . . ?
O4MA Co4 O18A 86.16(11) . . ?
O15 Co4 O18A 167.11(9) . . ?
N14 Co4 O18A 94.94(10) . . ?
O24 Co4 O18A 94.07(9) . . ?
O3 Co5 O5W 104.27(10) . . ?
O3 Co5 O13 91.35(8) . . ?
O5W Co5 O13 90.10(11) . . ?
O3 Co5 N12 154.38(11) . . ?
O5W Co5 N12 96.80(11) . . ?
O13 Co5 N12 103.17(11) . . ?
O3 Co5 O22 81.67(8) . . ?
O5W Co5 O22 174.06(9) . . ?
O13 Co5 O22 89.82(9) . . ?
N12 Co5 O22 77.44(10) . . ?
O3 Co5 O19A 75.44(8) . . ?
O5W Co5 O19A 87.06(12) . . ?
O13 Co5 O19A 165.32(9) . . ?
N12 Co5 O19A 91.48(11) . . ?
O22 Co5 O19A 94.47(10) . . ?
O3 Co6 O6M 100.59(10) . . ?
O3 Co6 O16 93.28(8) . . ?
O6M Co6 O16 86.08(10) . . ?
O3 Co6 N15 154.43(12) . . ?
O6M Co6 N15 100.58(12) . . ?
O16 Co6 N15 102.33(12) . . ?
O3 Co6 O25 82.14(9) . . ?
O6M Co6 O25 174.29(10) . . ?
O16 Co6 O25 88.77(9) . . ?
N15 Co6 O25 78.12(11) . . ?
O3 Co6 O19A 74.94(9) . . ?
O6M Co6 O19A 91.98(11) . . ?
O16 Co6 O19A 167.52(9) . . ?
N15 Co6 O19A 90.15(13) . . ?
O25 Co6 O19A 93.58(10) . . ?
Co2 O1 Co1 113.95(9) . . ?
Co2 O1 Dy 106.35(8) . . ?
Co1 O1 Dy 106.21(8) . . ?
Co2 O1 H1A 110.1 . . ?
Co1 O1 H1A 110.1 . . ?
Dy O1 H1A 110.1 . . ?
Co3 O2 Co4 112.41(10) . . ?
Co3 O2 Dy 105.64(9) . . ?
Co4 O2 Dy 105.36(8) . . ?
Co3 O2 H2A 111.1 . . ?
Co4 O2 H2A 111.1 . . ?
Dy O2 H2A 111.1 . . ?
Co6 O3 Co5 113.53(9) . . ?
Co6 O3 Dy 106.20(9) . . ?
Co5 O3 Dy 106.51(9) . . ?
Co6 O3 H3A 110.1 . . ?
Co5 O3 H3A 110.1 . . ?
Dy O3 H3A 110.1 . . ?
C11 O11 Co1 126.7(2) . . ?
C11 O21 Co3 117.15(19) . . ?
C11 O21 Dy 139.02(19) . . ?
Co3 O21 Dy 102.44(8) . . ?
C21 N11 Co3 113.0(2) . . ?
C21 N11 H11A 109.0 . . ?
Co3 N11 H11A 109.0 . . ?
C21 N11 H11B 109.0 . . ?
Co3 N11 H11B 109.0 . . ?
H11A N11 H11B 107.8 . . ?
O11 C11 O21 125.2(3) . . ?
O11 C11 C21 116.9(3) . . ?
O21 C11 C21 117.8(3) . . ?
N11 C21 C41 111.4(3) . . ?
N11 C21 C11 108.6(2) . . ?
C41 C21 C11 110.2(3) . . ?
N11 C21 C31 108.2(3) . . ?
C41 C21 C31 110.9(3) . . ?
C11 C21 C31 107.4(3) . . ?
C21 C31 H31A 109.5 . . ?
C21 C31 H31B 109.5 . . ?
H31A C31 H31B 109.5 . . ?
C21 C31 H31C 109.5 . . ?
H31A C31 H31C 109.5 . . ?
H31B C31 H31C 109.5 . . ?
C21 C41 H41A 109.5 . . ?
C21 C41 H41B 109.5 . . ?
H41A C41 H41B 109.5 . . ?
C21 C41 H41C 109.5 . . ?
H41A C41 H41C 109.5 . . ?
H41B C41 H41C 109.5 . . ?
C12 O12 Co3 126.55(19) . . ?
C12 O22 Co5 117.46(18) . . ?
C12 O22 Dy 139.69(18) . . ?
Co5 O22 Dy 102.24(9) . . ?
C22 N12 Co5 112.37(18) . . ?
C22 N12 H12A 109.1 . . ?
Co5 N12 H12A 109.1 . . ?
C22 N12 H12B 109.1 . . ?
Co5 N12 H12B 109.1 . . ?
H12A N12 H12B 107.9 . . ?
O12 C12 O22 125.3(3) . . ?
O12 C12 C22 117.9(3) . . ?
O22 C12 C22 116.8(3) . . ?
N12 C22 C42 112.2(3) . . ?
N12 C22 C32 107.9(3) . . ?
C42 C22 C32 110.9(3) . . ?
N12 C22 C12 108.2(3) . . ?
C42 C22 C12 110.5(3) . . ?
C32 C22 C12 106.9(3) . . ?
C22 C32 H32A 109.5 . . ?
C22 C32 H32B 109.5 . . ?
H32A C32 H32B 109.5 . . ?
C22 C32 H32C 109.5 . . ?
H32A C32 H32C 109.5 . . ?
H32B C32 H32C 109.5 . . ?
C22 C42 H42A 109.5 . . ?
C22 C42 H42B 109.5 . . ?
H42A C42 H42B 109.5 . . ?
C22 C42 H42C 109.5 . . ?
H42A C42 H42C 109.5 . . ?
H42B C42 H42C 109.5 . . ?
C13 O13 Co5 126.77(19) . . ?
C13 O23 Co1 117.41(18) . . ?
C13 O23 Dy 140.33(18) . . ?
Co1 O23 Dy 101.42(8) . . ?
C23 N13 Co1 113.95(17) . . ?
C23 N13 H13A 108.8 . . ?
Co1 N13 H13A 108.8 . . ?
C23 N13 H13B 108.8 . . ?
Co1 N13 H13B 108.8 . . ?
H13A N13 H13B 107.7 . . ?
O13 C13 O23 125.1(3) . . ?
O13 C13 C23 117.0(2) . . ?
O23 C13 C23 117.9(2) . . ?
N13 C23 C33 107.9(3) . . ?
N13 C23 C43 111.0(3) . . ?
C33 C23 C43 111.3(3) . . ?
N13 C23 C13 110.1(2) . . ?
C33 C23 C13 107.9(3) . . ?
C43 C23 C13 108.6(3) . . ?
C23 C33 H33A 109.5 . . ?
C23 C33 H33B 109.5 . . ?
H33A C33 H33B 109.5 . . ?
C23 C33 H33C 109.5 . . ?
H33A C33 H33C 109.5 . . ?
H33B C33 H33C 109.5 . . ?
C23 C43 H43A 109.5 . . ?
C23 C43 H43B 109.5 . . ?
H43A C43 H43B 109.5 . . ?
C23 C43 H43C 109.5 . . ?
H43A C43 H43C 109.5 . . ?
H43B C43 H43C 109.5 . . ?
C14 O14 Co2 126.88(17) . . ?
C14 O24 Co4 117.85(17) . . ?
C14 O24 Dy 139.50(18) . . ?
Co4 O24 Dy 101.68(8) . . ?
C24 N14 Co4 114.17(18) . . ?
C24 N14 H14A 108.7 . . ?
Co4 N14 H14A 108.7 . . ?
C24 N14 H14B 108.7 . . ?
Co4 N14 H14B 108.7 . . ?
H14A N14 H14B 107.6 . . ?
O14 C14 O24 125.1(2) . . ?
O14 C14 C24 117.4(2) . . ?
O24 C14 C24 117.5(3) . . ?
N14 C24 C44 108.2(3) . . ?
N14 C24 C34 110.9(3) . . ?
C44 C24 C34 111.8(3) . . ?
N14 C24 C14 109.5(2) . . ?
C44 C24 C14 106.5(3) . . ?
C34 C24 C14 109.8(3) . . ?
C24 C34 H34A 109.5 . . ?
C24 C34 H34B 109.5 . . ?
H34A C34 H34B 109.5 . . ?
C24 C34 H34C 109.5 . . ?
H34A C34 H34C 109.5 . . ?
H34B C34 H34C 109.5 . . ?
C24 C44 H44A 109.5 . . ?
C24 C44 H44B 109.5 . . ?
H44A C44 H44B 109.5 . . ?
C24 C44 H44C 109.5 . . ?
H44A C44 H44C 109.5 . . ?
H44B C44 H44C 109.5 . . ?
C15 O15 Co4 125.60(19) . . ?
C15 O25 Co6 117.06(19) . . ?
C15 O25 Dy 140.42(19) . . ?
Co6 O25 Dy 101.79(9) . . ?
C25 N15 Co6 113.3(2) . . ?
C25 N15 H15A 108.9 . . ?
Co6 N15 H15A 108.9 . . ?
C25 N15 H15B 108.9 . . ?
Co6 N15 H15B 108.9 . . ?
H15A N15 H15B 107.7 . . ?
O15 C15 O25 125.1(3) . . ?
O15 C15 C25 117.0(3) . . ?
O25 C15 C25 117.8(3) . . ?
N15 C25 C35 111.1(3) . . ?
N15 C25 C45 108.1(3) . . ?
C35 C25 C45 111.5(3) . . ?
N15 C25 C15 109.0(3) . . ?
C35 C25 C15 110.5(3) . . ?
C45 C25 C15 106.6(3) . . ?
C25 C35 H35A 109.5 . . ?
C25 C35 H35B 109.5 . . ?
H35A C35 H35B 109.5 . . ?
C25 C35 H35C 109.5 . . ?
H35A C35 H35C 109.5 . . ?
H35B C35 H35C 109.5 . . ?
C25 C45 H45A 109.5 . . ?
C25 C45 H45B 109.5 . . ?
H45A C45 H45B 109.5 . . ?
C25 C45 H45C 109.5 . . ?
H45A C45 H45C 109.5 . . ?
H45B C45 H45C 109.5 . . ?
C16 O16 Co6 126.9(2) . . ?
C16 O26 Co2 117.41(17) . . ?
C16 O26 Dy 140.22(17) . . ?
Co2 O26 Dy 101.48(8) . . ?
C26 N16 Co2 112.99(18) . . ?
C26 N16 H16A 109.0 . . ?
Co2 N16 H16A 109.0 . . ?
C26 N16 H16B 109.0 . . ?
Co2 N16 H16B 109.0 . . ?
H16A N16 H16B 107.8 . . ?
O16 C16 O26 124.6(3) . . ?
O16 C16 C26 117.4(3) . . ?
O26 C16 C26 117.9(2) . . ?
N16 C26 C36 110.8(2) . . ?
N16 C26 C16 108.4(2) . . ?
C36 C26 C16 110.9(3) . . ?
N16 C26 C46 108.1(2) . . ?
C36 C26 C46 111.7(3) . . ?
C16 C26 C46 106.7(2) . . ?
C26 C36 H36A 109.5 . . ?
C26 C36 H36B 109.5 . . ?
H36A C36 H36B 109.5 . . ?
C26 C36 H36C 109.5 . . ?
H36A C36 H36C 109.5 . . ?
H36B C36 H36C 109.5 . . ?
C26 C46 H46A 109.5 . . ?
C26 C46 H46B 109.5 . . ?
H46A C46 H46B 109.5 . . ?
C26 C46 H46C 109.5 . . ?
H46A C46 H46C 109.5 . . ?
H46B C46 H46C 109.5 . . ?
O37 N17 O17 120.9(2) . . ?
O37 N17 O27 120.1(2) . . ?
O17 N17 O27 118.9(2) . . ?
N17 O27 Co2 133.99(17) . . ?
N17 O27 Co1 130.04(16) . . ?
Co2 O27 Co1 95.86(8) . . ?
O38A N18A O28A 121.6(18) . . ?
O38A N18A O18A 120.6(15) . . ?
O28A N18A O18A 116.7(6) . . ?
N18A O18A Co3 131.7(2) . . ?
N18A O18A Co4 130.6(2) . . ?
Co3 O18A Co4 95.98(9) . . ?
O39A N19A O29A 119.2(5) . . ?
O39A N19A O19A 125.7(5) . . ?
O29A N19A O19A 115.1(5) . . ?
N19A O19A Co5 139.8(3) . . ?
N19A O19A Co6 125.2(3) . . ?
Co5 O19A Co6 94.98(9) . . ?
N19B O29B O39B 122(2) . . ?
C1M O1M Co1 128.8(2) . . ?
C1M O1M H1M 109.5 . . ?
Co1 O1M H1M 88.1 . . ?
O1M C1M H1M1 109.5 . . ?
O1M C1M H1M2 109.5 . . ?
H1M1 C1M H1M2 109.5 . . ?
O1M C1M H1M3 109.5 . . ?
H1M1 C1M H1M3 109.5 . . ?
H1M2 C1M H1M3 109.5 . . ?
C2M O2M Co2 122.72(18) . . ?
C2M O2M H2M 109.5 . . ?
Co2 O2M H2M 113.4 . . ?
O2M C2M H2M1 109.5 . . ?
O2M C2M H2M2 109.5 . . ?
H2M1 C2M H2M2 109.5 . . ?
O2M C2M H2M3 109.5 . . ?
H2M1 C2M H2M3 109.5 . . ?
H2M2 C2M H2M3 109.5 . . ?
C4MA O4MA Co4 126.2(5) . . ?
C4MA O4MA H4MA 109.5 . . ?
O4MA C4MA H4M1 109.5 . . ?
O4MA C4MA H4M2 109.5 . . ?
H4M1 C4MA H4M2 109.5 . . ?
O4MA C4MA H4M3 109.5 . . ?
H4M1 C4MA H4M3 109.5 . . ?
H4M2 C4MA H4M3 109.5 . . ?
H4M4 C4MB H4M5 109.5 . . ?
H4M4 C4MB H4M6 109.5 . . ?
H4M5 C4MB H4M6 109.5 . . ?
H5M1 C5M H5M2 109.5 . . ?
H5M1 C5M H5M3 109.5 . . ?
H5M2 C5M H5M3 109.5 . . ?
C6M O6M Co6 129.4(3) . . ?
C6M O6M H6M 109.5 . . ?
O6M C6M H6M1 109.5 . . ?
O6M C6M H6M2 109.5 . . ?
H6M1 C6M H6M2 109.5 . . ?
O6M C6M H6M3 109.5 . . ?
H6M1 C6M H6M3 109.5 . . ?
H6M2 C6M H6M3 109.5 . . ?
O11P Cl1 O21P 115.1(5) . . ?
O11P Cl1 O41P 114.3(7) . . ?
O21P Cl1 O41P 112.2(6) . . ?
O11P Cl1 O31P 105.8(5) . . ?
O21P Cl1 O31P 104.0(5) . . ?
O41P Cl1 O31P 103.9(6) . . ?
O47P Cl7 O37P 113.7(14) . . ?
O27P Cl7 O37P 106.2(13) . . ?
O17P Cl7 O37P 102.4(12) . . ?
O22P Cl2 O12P 124.5(9) . . ?
O22P Cl2 O42P 107.0(8) . . ?
O12P Cl2 O42P 103.4(8) . . ?
O22P Cl2 O32P 100.0(7) . . ?
O12P Cl2 O32P 114.3(7) . . ?
O42P Cl2 O32P 106.6(7) . . ?
O33P Cl3 O23P 108.3(9) . . ?
O33P Cl3 O13P 105.0(9) . . ?
O23P Cl3 O13P 109.8(11) . . ?
O33P Cl3 O43P 121.4(8) . . ?
O23P Cl3 O43P 111.1(9) . . ?
O13P Cl3 O43P 100.4(8) . . ?
O34P Cl4 O14P 109.3(4) . . ?
O34P Cl4 O24P 110.2(3) . . ?
O14P Cl4 O24P 110.0(3) . . ?
O34P Cl4 O44P 105.8(3) . . ?
O14P Cl4 O44P 111.1(4) . . ?
O24P Cl4 O44P 110.3(4) . . ?
O35P Cl5 O25P 105.7(12) . . ?
O35P Cl5 O15P 109.6(8) . . ?
O25P Cl5 O15P 110.5(13) . . ?
O35P Cl5 O45P 112.5(9) . . ?
O25P Cl5 O45P 112.1(14) . . ?
O15P Cl5 O45P 106.5(10) . . ?
O36P Cl6 O46P 102.0(8) . . ?
O36P Cl6 O16P 111.7(5) . . ?
O46P Cl6 O16P 110.1(6) . . ?
O36P Cl6 O26P 112.5(6) . . ?
O46P Cl6 O26P 105.9(6) . . ?
O16P Cl6 O26P 113.8(4) . . ?
O3N N1 O2N 118.7(7) . . ?
O3N N1 O1N 123.9(7) . . ?
O2N N1 O1N 117.2(7) . . ?
C9M O9M H9M 109.5 . . ?
O9M C9M H9M1 109.5 . . ?
O9M C9M H9M2 109.5 . . ?
H9M1 C9M H9M2 109.5 . . ?
O9M C9M H9M3 109.5 . . ?
H9M1 C9M H9M3 109.5 . . ?
H9M2 C9M H9M3 109.5 . . ?
C8M O8M H8M 109.0 . . ?
O8M C8M H8M1 109.8 . . ?
O8M C8M H8M2 109.0 . . ?
H8M1 C8M H8M2 109.5 . . ?
O8M C8M H8M3 109.7 . . ?
H8M1 C8M H8M3 109.5 . . ?
H8M2 C8M H8M3 109.5 . . ?

loop_
_geom_bond_atom_site_label_1
_geom_bond_atom_site_label_2
_geom_bond_distance
_geom_bond_site_symmetry_2
_geom_bond_publ_flag
Dy O1 2.3893(18) . ?
Dy O3 2.410(2) . ?
Dy O2 2.416(2) . ?
Dy O21 2.436(2) . ?
Dy O26 2.444(2) . ?
Dy O24 2.447(2) . ?
Dy O22 2.4472(19) . ?
Dy O23 2.452(2) . ?
Dy O25 2.461(2) . ?
Co1 O1 2.0199(19) . ?
Co1 O1M 2.053(2) . ?
Co1 N13 2.095(3) . ?
Co1 O11 2.096(3) . ?
Co1 O23 2.105(2) . ?
Co1 O27 2.284(2) . ?
Co2 O1 2.019(2) . ?
Co2 O2M 2.068(2) . ?
Co2 O14 2.097(2) . ?
Co2 N16 2.113(3) . ?
Co2 O26 2.115(2) . ?
Co2 O27 2.277(2) . ?
Co3 O2 2.024(2) . ?
Co3 O3W 2.076(3) . ?
Co3 N11 2.097(3) . ?
Co3 O12 2.098(2) . ?
Co3 O21 2.105(2) . ?
Co3 O18A 2.265(2) . ?
Co4 O2 2.026(2) . ?
Co4 O4MA 2.064(3) . ?
Co4 O15 2.092(3) . ?
Co4 N14 2.099(3) . ?
Co4 O24 2.111(2) . ?
Co4 O18A 2.265(3) . ?
Co4 H4MB 2.0030 . ?
Co5 O3 2.026(2) . ?
Co5 O5W 2.063(3) . ?
Co5 O13 2.089(2) . ?
Co5 N12 2.110(3) . ?
Co5 O22 2.121(2) . ?
Co5 O19A 2.286(3) . ?
Co5 H5M 1.9980 . ?
Co6 O3 2.024(2) . ?
Co6 O6M 2.057(3) . ?
Co6 O16 2.078(2) . ?
Co6 N15 2.095(3) . ?
Co6 O25 2.109(2) . ?
Co6 O19A 2.309(2) . ?
O1 H1A 1.0000 . ?
O2 H2A 1.0000 . ?
O3 H3A 1.0000 . ?
O11 C11 1.239(3) . ?
O21 C11 1.287(3) . ?
N11 C21 1.493(4) . ?
N11 H11A 0.9200 . ?
N11 H11B 0.9200 . ?
C11 C21 1.542(4) . ?
C21 C41 1.524(5) . ?
C21 C31 1.544(5) . ?
C31 H31A 0.9800 . ?
C31 H31B 0.9800 . ?
C31 H31C 0.9800 . ?
C41 H41A 0.9800 . ?
C41 H41B 0.9800 . ?
C41 H41C 0.9800 . ?
O12 C12 1.244(4) . ?
O22 C12 1.281(4) . ?
N12 C22 1.476(5) . ?
N12 H12A 0.9200 . ?
N12 H12B 0.9200 . ?
C12 C22 1.553(4) . ?
C22 C42 1.541(5) . ?
C22 C32 1.545(6) . ?
C32 H32A 0.9800 . ?
C32 H32B 0.9800 . ?
C32 H32C 0.9800 . ?
C42 H42A 0.9800 . ?
C42 H42B 0.9800 . ?
C42 H42C 0.9800 . ?
O13 C13 1.239(3) . ?
O23 C13 1.290(3) . ?
N13 C23 1.489(4) . ?
N13 H13A 0.9200 . ?
N13 H13B 0.9200 . ?
C13 C23 1.540(4) . ?
C23 C33 1.513(5) . ?
C23 C43 1.516(5) . ?
C33 H33A 0.9800 . ?
C33 H33B 0.9800 . ?
C33 H33C 0.9800 . ?
C43 H43A 0.9800 . ?
C43 H43B 0.9800 . ?
C43 H43C 0.9800 . ?
O14 C14 1.241(3) . ?
O24 C14 1.289(3) . ?
N14 C24 1.490(4) . ?
N14 H14A 0.9200 . ?
N14 H14B 0.9200 . ?
C14 C24 1.546(4) . ?
C24 C44 1.534(5) . ?
C24 C34 1.540(5) . ?
C34 H34A 0.9800 . ?
C34 H34B 0.9800 . ?
C34 H34C 0.9800 . ?
C44 H44A 0.9800 . ?
C44 H44B 0.9800 . ?
C44 H44C 0.9800 . ?
O15 C15 1.247(4) . ?
O25 C15 1.279(3) . ?
N15 C25 1.479(5) . ?
N15 H15A 0.9200 . ?
N15 H15B 0.9200 . ?
C15 C25 1.543(4) . ?
C25 C35 1.521(5) . ?
C25 C45 1.534(5) . ?
C35 H35A 0.9800 . ?
C35 H35B 0.9800 . ?
C35 H35C 0.9800 . ?
C45 H45A 0.9800 . ?
C45 H45B 0.9800 . ?
C45 H45C 0.9800 . ?
O16 C16 1.249(3) . ?
O26 C16 1.283(4) . ?
N16 C26 1.489(4) . ?
N16 H16A 0.9200 . ?
N16 H16B 0.9200 . ?
C16 C26 1.542(4) . ?
C26 C36 1.513(5) . ?
C26 C46 1.549(4) . ?
C36 H36A 0.9800 . ?
C36 H36B 0.9800 . ?
C36 H36C 0.9800 . ?
C46 H46A 0.9800 . ?
C46 H46B 0.9800 . ?
C46 H46C 0.9800 . ?
N17 O37 1.232(3) . ?
N17 O17 1.259(3) . ?
N17 O27 1.291(3) . ?
N18A O38A 1.221(13) . ?
N18A O28A 1.271(8) . ?
N18A O18A 1.275(4) . ?
N19A O39A 1.239(6) . ?
N19A O29A 1.280(6) . ?
N19A O19A 1.333(5) . ?
N19B O29B 1.18(2) . ?
O29B O39B 1.26(3) . ?
O1M C1M 1.427(4) . ?
O1M H1M 0.8400 . ?
C1M H1M1 0.9800 . ?
C1M H1M2 0.9800 . ?
C1M H1M3 0.9800 . ?
O2M C2M 1.439(3) . ?
O2M H2M 0.8400 . ?
C2M H2M1 0.9800 . ?
C2M H2M2 0.9800 . ?
C2M H2M3 0.9800 . ?
C3MA H3M1 0.9800 . ?
C3MA H3M2 0.9800 . ?
C3MA H3M3 0.9800 . ?
C3MB H3M4 0.9800 . ?
C3MB H3M5 0.9800 . ?
C3MB H3M6 0.9800 . ?
O4MA C4MA 1.480(10) . ?
O4MA H4MA 0.8400 . ?
C4MA H4M1 0.9800 . ?
C4MA H4M2 0.9800 . ?
C4MA H4M3 0.9800 . ?
C4MB H4M4 0.9800 . ?
C4MB H4M5 0.9800 . ?
C4MB H4M6 0.9800 . ?
C5M H5M1 0.9800 . ?
C5M H5M2 0.9800 . ?
C5M H5M3 0.9800 . ?
O6M C6M 1.418(4) . ?
O6M H6M 0.8400 . ?
C6M H6M1 0.9800 . ?
C6M H6M2 0.9800 . ?
C6M H6M3 0.9800 . ?
Cl1 O11P 1.390(7) . ?
Cl1 O21P 1.402(7) . ?
Cl1 O41P 1.411(8) . ?
Cl1 O31P 1.468(7) . ?
Cl7 O47P 1.369(14) . ?
Cl7 O27P 1.378(15) . ?
Cl7 O17P 1.460(14) . ?
Cl7 O37P 1.468(15) . ?
Cl2 O22P 1.312(10) . ?
Cl2 O12P 1.317(10) . ?
Cl2 O2W 1.372(14) . ?
Cl2 O42P 1.432(10) . ?
Cl2 O32P 1.481(7) . ?
Cl3 O33P 1.344(10) . ?
Cl3 O23P 1.359(12) . ?
Cl3 O13P 1.399(11) . ?
Cl3 O43P 1.399(9) . ?
Cl3 O2W 1.574(15) . ?
Cl4 O34P 1.432(5) . ?
Cl4 O14P 1.433(5) . ?
Cl4 O24P 1.441(4) . ?
Cl4 O44P 1.443(4) . ?
Cl5 O35P 1.401(10) . ?
Cl5 O25P 1.406(13) . ?
Cl5 O15P 1.410(11) . ?
Cl5 O45P 1.424(12) . ?
Cl6 O36P 1.368(8) . ?
Cl6 O46P 1.397(9) . ?
Cl6 O16P 1.402(6) . ?
Cl6 O26P 1.409(6) . ?
C10M O10M 1.516(13) . ?
N1 O3N 1.212(9) . ?
N1 O2N 1.297(10) . ?
N1 O1N 1.297(9) . ?
O7MA H7MA 0.8400 . ?
O7MA H7MB 0.9868 . ?
C7MA H7M1 0.9800 . ?
C7MA H7M2 0.9800 . ?
C7MA H7M3 0.9800 . ?
C7MB H7M4 0.9800 . ?
C7MB H7M5 0.9800 . ?
C7MB H7M6 0.9800 . ?
O9M C9M 1.374(7) . ?
O9M H9M 0.8400 . ?
C9M H9M1 0.9800 . ?
C9M H9M2 0.9800 . ?
C9M H9M3 0.9800 . ?
O8M C8M 1.414(5) . ?
O8M H8M 0.8400 . ?
C8M H8M1 0.9800 . ?
C8M H8M2 0.9800 . ?
C8M H8M3 0.9800 . ?
O11M C11M 1.383(5) . ?
O11M H11M 0.8400 . ?

loop_
_geom_hbond_atom_site_label_D
_geom_hbond_atom_site_label_H
_geom_hbond_atom_site_label_A
_geom_hbond_distance_DH
_geom_hbond_distance_HA
_geom_hbond_distance_DA
_geom_hbond_angle_DHA
_geom_hbond_site_symmetry_A
O2 H2A O32P 1.00 1.92 2.896(8) 166.1 .
O2 H2A O33P 1.00 1.93 2.909(11) 166.5 .
O2 H2A O2W 1.00 1.99 2.975(14) 166.5 .
O3 H3A O35P 1.00 1.89 2.888(12) 173.6 2_676
O3 H3A O24P 1.00 1.96 2.949(5) 169.1 2_676
N11 H11B O28A 0.92 2.12 2.894(12) 141.1 .
N11 H11B O28B 0.92 2.15 2.954(12) 145.4 .
N12 H12A O31P 0.92 2.48 3.332(8) 154.5 1_655
N12 H12B O39B 0.92 2.18 2.722(15) 116.9 2_677
N12 H12B N19B 0.92 2.19 2.784(14) 121.2 .
N12 H12B O29A 0.92 2.24 3.071(6) 149.8 .
N12 H12B O12P 0.92 2.58 3.331(14) 139.4 .
N13 H13A O46P 0.92 2.37 3.254(13) 161.3 1_655
N13 H13B O37 0.92 2.16 2.957(4) 144.6 .
N14 H14A O38B 0.92 2.07 2.87(4) 143.8 .
N14 H14A O38A 0.92 2.21 3.01(4) 144.9 .
N14 H14B O8M 0.92 2.27 3.181(6) 172.4 .
N15 H15A O39A 0.92 1.98 2.815(6) 150.1 .
N15 H15A N19A 0.92 2.60 3.268(6) 129.7 .
N15 H15B O41P 0.92 2.25 3.099(13) 153.7 2_577
N15 H15B O11P 0.92 2.32 3.165(8) 152.0 .
N15 H15B O17P 0.92 2.39 3.30(2) 166.7 2_577
N16 H16A O17 0.92 2.19 3.000(3) 146.3 .
N16 H16B O10M 0.92 2.51 3.285(6) 142.4 .
N16 H16B O16P 0.92 2.60 3.502(8) 166.2 .
O1M H1M O2N 0.84 2.28 2.919(10) 133.2 .
O2M H2M O17 0.84 1.99 2.826(3) 174.6 2_676
O2M H2M O37 0.84 2.57 3.095(3) 121.5 2_676
O2M H2M N17 0.84 2.62 3.361(4) 148.3 2_676
O3MA H3MA O9M 0.82 2.17 2.762(5) 129.0 .
O3MB H3MB O9M 0.82 2.17 2.762(5) 129.0 .
O4MA H4MA O9M 0.84 1.95 2.766(5) 164.9 .
O5M H5M N12 0.86 2.48 3.120(4) 132.4 .
O6M H6M O14P 0.84 2.05 2.825(6) 153.2 2_676
O6M H6M O1W 0.84 2.18 2.657(16) 116.2 1_465
O6M H6M O25P 0.84 2.19 2.96(3) 153.7 2_676
O9M H9M O21P 0.84 2.20 2.771(10) 125.7 1_645
O8M H8M O5W 0.84 1.94 2.768(6) 171.3 1_545

loop_
_geom_torsion_atom_site_label_1
_geom_torsion_atom_site_label_2
_geom_torsion_atom_site_label_3
_geom_torsion_atom_site_label_4
_geom_torsion
_geom_torsion_site_symmetry_1
_geom_torsion_site_symmetry_2
_geom_torsion_site_symmetry_3
_geom_torsion_site_symmetry_4
_geom_torsion_publ_flag
O14 Co2 O1 Co1 164.96(9) . . . . ?
N16 Co2 O1 Co1 -74.4(2) . . . . ?
O26 Co2 O1 Co1 -105.42(10) . . . . ?
O27 Co2 O1 Co1 -8.66(8) . . . . ?
O14 Co2 O1 Dy -78.39(9) . . . . ?
N16 Co2 O1 Dy 42.3(2) . . . . ?
O26 Co2 O1 Dy 11.23(7) . . . . ?
O27 Co2 O1 Dy 107.99(9) . . . . ?
N13 Co1 O1 Co2 72.2(3) . . . . ?
O11 Co1 O1 Co2 -167.74(9) . . . . ?
O23 Co1 O1 Co2 103.88(11) . . . . ?
O27 Co1 O1 Co2 8.64(8) . . . . ?
N13 Co1 O1 Dy -44.5(3) . . . . ?
O11 Co1 O1 Dy 75.53(10) . . . . ?
O23 Co1 O1 Dy -12.85(8) . . . . ?
O27 Co1 O1 Dy -108.09(10) . . . . ?
O3 Dy O1 Co2 -60.98(10) . . . . ?
O2 Dy O1 Co2 119.27(9) . . . . ?
O21 Dy O1 Co2 167.18(9) . . . . ?
O26 Dy O1 Co2 -10.35(7) . . . . ?
O24 Dy O1 Co2 71.02(9) . . . . ?
O22 Dy O1 Co2 -148.14(8) . . . . ?
O23 Dy O1 Co2 -109.95(10) . . . . ?
O25 Dy O1 Co2 26.64(13) . . . . ?
O3 Dy O1 Co1 60.74(11) . . . . ?
O2 Dy O1 Co1 -119.01(9) . . . . ?
O21 Dy O1 Co1 -71.10(9) . . . . ?
O26 Dy O1 Co1 111.37(10) . . . . ?
O24 Dy O1 Co1 -167.26(10) . . . . ?
O22 Dy O1 Co1 -26.42(13) . . . . ?
O23 Dy O1 Co1 11.77(7) . . . . ?
O25 Dy O1 Co1 148.36(8) . . . . ?
N11 Co3 O2 Co4 73.7(3) . . . . ?
O12 Co3 O2 Co4 -167.53(10) . . . . ?
O21 Co3 O2 Co4 103.98(10) . . . . ?
O18A Co3 O2 Co4 6.47(9) . . . . ?
N11 Co3 O2 Dy -40.7(3) . . . . ?
O12 Co3 O2 Dy 78.08(9) . . . . ?
O21 Co3 O2 Dy -10.41(7) . . . . ?
O18A Co3 O2 Dy -107.92(9) . . . . ?
O15 Co4 O2 Co3 167.46(10) . . . . ?
N14 Co4 O2 Co3 -72.6(3) . . . . ?
O24 Co4 O2 Co3 -102.66(10) . . . . ?
O18A Co4 O2 Co3 -6.47(9) . . . . ?
O15 Co4 O2 Dy -77.98(10) . . . . ?
N14 Co4 O2 Dy 41.9(3) . . . . ?
O24 Co4 O2 Dy 11.90(8) . . . . ?
O18A Co4 O2 Dy 108.09(10) . . . . ?
O1 Dy O2 Co3 58.79(10) . . . . ?
O3 Dy O2 Co3 -120.96(9) . . . . ?
O21 Dy O2 Co3 9.60(7) . . . . ?
O26 Dy O2 Co3 148.16(7) . . . . ?
O24 Dy O2 Co3 108.23(9) . . . . ?
O22 Dy O2 Co3 -71.48(9) . . . . ?
O23 Dy O2 Co3 -30.74(12) . . . . ?
O25 Dy O2 Co3 -169.80(10) . . . . ?
O1 Dy O2 Co4 -60.38(10) . . . . ?
O3 Dy O2 Co4 119.86(8) . . . . ?
O21 Dy O2 Co4 -109.58(9) . . . . ?
O26 Dy O2 Co4 28.99(12) . . . . ?
O24 Dy O2 Co4 -10.95(7) . . . . ?
O22 Dy O2 Co4 169.35(10) . . . . ?
O23 Dy O2 Co4 -149.91(8) . . . . ?
O25 Dy O2 Co4 71.03(9) . . . . ?
O16 Co6 O3 Co5 166.88(11) . . . . ?
N15 Co6 O3 Co5 -65.1(3) . . . . ?
O25 Co6 O3 Co5 -104.81(11) . . . . ?
O19A Co6 O3 Co5 -8.94(10) . . . . ?
O16 Co6 O3 Dy -76.41(10) . . . . ?
N15 Co6 O3 Dy 51.6(3) . . . . ?
O25 Co6 O3 Dy 11.89(8) . . . . ?
O19A Co6 O3 Dy 107.77(11) . . . . ?
O13 Co5 O3 Co6 -164.51(11) . . . . ?
N12 Co5 O3 Co6 70.3(3) . . . . ?
O22 Co5 O3 Co6 105.87(11) . . . . ?
O19A Co5 O3 Co6 9.01(10) . . . . ?
O13 Co5 O3 Dy 78.97(10) . . . . ?
N12 Co5 O3 Dy -46.2(3) . . . . ?
O22 Co5 O3 Dy -10.65(8) . . . . ?
O19A Co5 O3 Dy -107.52(11) . . . . ?
O1 Dy O3 Co6 119.47(8) . . . . ?
O2 Dy O3 Co6 -60.77(11) . . . . ?
O21 Dy O3 Co6 -147.79(8) . . . . ?
O26 Dy O3 Co6 70.01(9) . . . . ?
O24 Dy O3 Co6 26.66(13) . . . . ?
O22 Dy O3 Co6 -111.47(10) . . . . ?
O23 Dy O3 Co6 167.52(10) . . . . ?
O25 Dy O3 Co6 -10.89(7) . . . . ?
O1 Dy O3 Co5 -119.20(9) . . . . ?
O2 Dy O3 Co5 60.55(11) . . . . ?
O21 Dy O3 Co5 -26.46(13) . . . . ?
O26 Dy O3 Co5 -168.67(10) . . . . ?
O24 Dy O3 Co5 147.99(8) . . . . ?
O22 Dy O3 Co5 9.85(7) . . . . ?
O23 Dy O3 Co5 -71.16(9) . . . . ?
O25 Dy O3 Co5 110.43(10) . . . . ?
O1 Co1 O11 C11 -28.1(2) . . . . ?
N13 Co1 O11 C11 132.6(2) . . . . ?
O23 Co1 O11 C11 53.8(2) . . . . ?
O27 Co1 O11 C11 -44.2(5) . . . . ?
O2 Co3 O21 C11 179.3(2) . . . . ?
N11 Co3 O21 C11 -12.1(2) . . . . ?
O12 Co3 O21 C11 87.2(2) . . . . ?
O18A Co3 O21 C11 -106.1(2) . . . . ?
O2 Co3 O21 Dy 10.18(7) . . . . ?
N11 Co3 O21 Dy 178.81(11) . . . . ?
O12 Co3 O21 Dy -81.88(9) . . . . ?
O18A Co3 O21 Dy 84.76(9) . . . . ?
O1 Dy O21 C11 48.8(3) . . . . ?
O3 Dy O21 C11 -64.9(3) . . . . ?
O2 Dy O21 C11 -174.3(3) . . . . ?
O26 Dy O21 C11 52.4(3) . . . . ?
O24 Dy O21 C11 119.0(3) . . . . ?
O22 Dy O21 C11 -99.5(3) . . . . ?
O23 Dy O21 C11 -22.1(3) . . . . ?
O25 Dy O21 C11 -173.4(2) . . . . ?
O1 Dy O21 Co3 -145.99(9) . . . . ?
O3 Dy O21 Co3 100.27(10) . . . . ?
O2 Dy O21 Co3 -9.10(7) . . . . ?
O26 Dy O21 Co3 -142.47(8) . . . . ?
O24 Dy O21 Co3 -75.83(8) . . . . ?
O22 Dy O21 Co3 65.64(8) . . . . ?
O23 Dy O21 Co3 143.07(8) . . . . ?
O25 Dy O21 Co3 -8.25(13) . . . . ?
O2 Co3 N11 C21 50.5(4) . . . . ?
O12 Co3 N11 C21 -67.1(2) . . . . ?
O21 Co3 N11 C21 19.8(2) . . . . ?
O18A Co3 N11 C21 114.2(2) . . . . ?
Co1 O11 C11 O21 -6.4(4) . . . . ?
Co1 O11 C11 C21 177.55(19) . . . . ?
Co3 O21 C11 O11 -174.4(2) . . . . ?
Dy O21 C11 O11 -10.7(5) . . . . ?
Co3 O21 C11 C21 1.6(3) . . . . ?
Dy O21 C11 C21 165.3(2) . . . . ?
Co3 N11 C21 C41 -145.4(2) . . . . ?
Co3 N11 C21 C11 -23.9(3) . . . . ?
Co3 N11 C21 C31 92.4(3) . . . . ?
O11 C11 C21 N11 -168.8(3) . . . . ?
O21 C11 C21 N11 14.8(4) . . . . ?
O11 C11 C21 C41 -46.6(4) . . . . ?
O21 C11 C21 C41 137.1(3) . . . . ?
O11 C11 C21 C31 74.3(3) . . . . ?
O21 C11 C21 C31 -102.0(3) . . . . ?
O2 Co3 O12 C12 -33.1(3) . . . . ?
N11 Co3 O12 C12 127.0(3) . . . . ?
O21 Co3 O12 C12 49.0(3) . . . . ?
O18A Co3 O12 C12 -58.0(5) . . . . ?
O3 Co5 O22 C12 -176.9(2) . . . . ?
O13 Co5 O22 C12 91.7(2) . . . . ?
N12 Co5 O22 C12 -11.8(2) . . . . ?
O19A Co5 O22 C12 -102.3(2) . . . . ?
O3 Co5 O22 Dy 10.29(8) . . . . ?
O13 Co5 O22 Dy -81.10(9) . . . . ?
N12 Co5 O22 Dy 175.37(12) . . . . ?
O19A Co5 O22 Dy 84.84(9) . . . . ?
O1 Dy O22 C12 -68.5(3) . . . . ?
O3 Dy O22 C12 -179.3(3) . . . . ?
O2 Dy O22 C12 46.6(3) . . . . ?
O21 Dy O22 C12 -25.0(3) . . . . ?
O26 Dy O22 C12 -177.2(3) . . . . ?
O24 Dy O22 C12 46.2(3) . . . . ?
O23 Dy O22 C12 -105.0(3) . . . . ?
O25 Dy O22 C12 115.1(3) . . . . ?
O1 Dy O22 Co5 101.57(11) . . . . ?
O3 Dy O22 Co5 -9.23(7) . . . . ?
O2 Dy O22 Co5 -143.24(10) . . . . ?
O21 Dy O22 Co5 145.12(9) . . . . ?
O26 Dy O22 Co5 -7.11(14) . . . . ?
O24 Dy O22 Co5 -143.66(8) . . . . ?
O23 Dy O22 Co5 65.12(9) . . . . ?
O25 Dy O22 Co5 -74.74(9) . . . . ?
O3 Co5 N12 C22 59.4(4) . . . . ?
O13 Co5 N12 C22 -63.5(3) . . . . ?
O22 Co5 N12 C22 23.3(2) . . . . ?
O19A Co5 N12 C22 117.6(3) . . . . ?
Co3 O12 C12 O22 -2.5(4) . . . . ?
Co3 O12 C12 C22 -179.8(2) . . . . ?
Co5 O22 C12 O12 -179.4(2) . . . . ?
Dy O22 C12 O12 -10.3(5) . . . . ?
Co5 O22 C12 C22 -2.1(3) . . . . ?
Dy O22 C12 C22 167.0(2) . . . . ?
Co5 N12 C22 C42 -152.2(3) . . . . ?
Co5 N12 C22 C32 85.3(3) . . . . ?
Co5 N12 C22 C12 -30.0(3) . . . . ?
O12 C12 C22 N12 -161.2(3) . . . . ?
O22 C12 C22 N12 21.3(4) . . . . ?
O12 C12 C22 C42 -37.9(4) . . . . ?
O22 C12 C22 C42 144.5(3) . . . . ?
O12 C12 C22 C32 82.9(4) . . . . ?
O22 C12 C22 C32 -94.7(4) . . . . ?
O3 Co5 O13 C13 -34.2(3) . . . . ?
N12 Co5 O13 C13 124.5(3) . . . . ?
O22 Co5 O13 C13 47.5(3) . . . . ?
O19A Co5 O13 C13 -59.7(5) . . . . ?
O1 Co1 O23 C13 -176.1(2) . . . . ?
N13 Co1 O23 C13 -7.8(2) . . . . ?
O11 Co1 O23 C13 90.3(2) . . . . ?
O27 Co1 O23 C13 -102.2(2) . . . . ?
O1 Co1 O23 Dy 12.26(8) . . . . ?
N13 Co1 O23 Dy -179.41(11) . . . . ?
O11 Co1 O23 Dy -81.31(9) . . . . ?
O27 Co1 O23 Dy 86.16(8) . . . . ?
O1 Dy O23 C13 -179.4(3) . . . . ?
O3 Dy O23 C13 44.7(3) . . . . ?
O2 Dy O23 C13 -66.6(3) . . . . ?
O21 Dy O23 C13 -104.6(3) . . . . ?
O26 Dy O23 C13 114.2(3) . . . . ?
O24 Dy O23 C13 -178.0(3) . . . . ?
O22 Dy O23 C13 -26.9(3) . . . . ?
O25 Dy O23 C13 46.9(3) . . . . ?
O1 Dy O23 Co1 -11.06(7) . . . . ?
O3 Dy O23 Co1 -146.98(10) . . . . ?
O2 Dy O23 Co1 101.78(10) . . . . ?
O21 Dy O23 Co1 63.69(9) . . . . ?
O26 Dy O23 Co1 -77.43(9) . . . . ?
O24 Dy O23 Co1 -9.67(14) . . . . ?
O22 Dy O23 Co1 141.44(10) . . . . ?
O25 Dy O23 Co1 -144.79(8) . . . . ?
O1 Co1 N13 C23 43.2(4) . . . . ?
O11 Co1 N13 C23 -76.1(2) . . . . ?
O23 Co1 N13 C23 11.3(2) . . . . ?
O27 Co1 N13 C23 103.2(2) . . . . ?
Co5 O13 C13 O23 -1.7(4) . . . . ?
Co5 O13 C13 C23 179.6(2) . . . . ?
Co1 O23 C13 O13 -176.1(2) . . . . ?
Dy O23 C13 O13 -9.0(5) . . . . ?
Co1 O23 C13 C23 2.6(3) . . . . ?
Dy O23 C13 C23 169.7(2) . . . . ?
Co1 N13 C23 C33 104.7(3) . . . . ?
Co1 N13 C23 C43 -133.2(2) . . . . ?
Co1 N13 C23 C13 -12.9(3) . . . . ?
O13 C13 C23 N13 -174.3(3) . . . . ?
O23 C13 C23 N13 6.9(4) . . . . ?
O13 C13 C23 C33 68.1(4) . . . . ?
O23 C13 C23 C33 -110.7(3) . . . . ?
O13 C13 C23 C43 -52.7(4) . . . . ?
O23 C13 C23 C43 128.6(3) . . . . ?
O1 Co2 O14 C14 34.8(2) . . . . ?
N16 Co2 O14 C14 -124.8(2) . . . . ?
O26 Co2 O14 C14 -47.2(2) . . . . ?
O27 Co2 O14 C14 59.3(4) . . . . ?
O2 Co4 O24 C14 177.5(2) . . . . ?
O15 Co4 O24 C14 -89.4(2) . . . . ?
N14 Co4 O24 C14 8.5(2) . . . . ?
O2 Co4 O24 Dy -11.57(8) . . . . ?
O15 Co4 O24 Dy 81.52(9) . . . . ?
N14 Co4 O24 Dy 179.44(11) . . . . ?
O18A Co4 O24 Dy -86.34(9) . . . . ?
O1 Dy O24 C14 -45.4(3) . . . . ?
O3 Dy O24 C14 68.4(3) . . . . ?
O2 Dy O24 C14 177.9(3) . . . . ?
O21 Dy O24 C14 -115.5(3) . . . . ?
O26 Dy O24 C14 26.3(3) . . . . ?
O22 Dy O24 C14 178.4(3) . . . . ?
O23 Dy O24 C14 -46.7(3) . . . . ?
O25 Dy O24 C14 104.0(3) . . . . ?
O1 Dy O24 Co4 147.03(10) . . . . ?
O3 Dy O24 Co4 -99.23(11) . . . . ?
O2 Dy O24 Co4 10.34(7) . . . . ?
O21 Dy O24 Co4 76.86(9) . . . . ?
O26 Dy O24 Co4 -141.32(9) . . . . ?
O22 Dy O24 Co4 10.76(14) . . . . ?
O23 Dy O24 Co4 145.67(8) . . . . ?
O25 Dy O24 Co4 -63.61(9) . . . . ?
O2 Co4 N14 C24 -44.3(4) . . . . ?
O15 Co4 N14 C24 74.9(2) . . . . ?
O24 Co4 N14 C24 -13.8(2) . . . . ?
O18A Co4 N14 C24 -107.0(2) . . . . ?
Co2 O14 C14 O24 0.1(4) . . . . ?
Co2 O14 C14 C24 178.4(2) . . . . ?
Co4 O24 C14 O14 176.9(2) . . . . ?
Dy O24 C14 O14 10.7(5) . . . . ?
Co4 O24 C14 C24 -1.4(3) . . . . ?
Dy O24 C14 C24 -167.6(2) . . . . ?
Co4 N14 C24 C44 -99.0(3) . . . . ?
Co4 N14 C24 C34 138.0(3) . . . . ?
Co4 N14 C24 C14 16.6(3) . . . . ?
O14 C14 C24 N14 171.5(3) . . . . ?
O24 C14 C24 N14 -10.1(4) . . . . ?
O14 C14 C24 C44 -71.7(4) . . . . ?
O24 C14 C24 C44 106.7(3) . . . . ?
O14 C14 C24 C34 49.5(4) . . . . ?
O24 C14 C24 C34 -132.1(3) . . . . ?
O2 Co4 O15 C15 30.2(3) . . . . ?
N14 Co4 O15 C15 -130.7(3) . . . . ?
O24 Co4 O15 C15 -52.3(2) . . . . ?
O18A Co4 O15 C15 57.5(5) . . . . ?
O3 Co6 O25 C15 176.4(2) . . . . ?
O16 Co6 O25 C15 -90.1(2) . . . . ?
N15 Co6 O25 C15 12.7(2) . . . . ?
O19A Co6 O25 C15 102.1(2) . . . . ?
O3 Co6 O25 Dy -11.42(8) . . . . ?
O16 Co6 O25 Dy 82.06(9) . . . . ?
N15 Co6 O25 Dy -175.06(13) . . . . ?
O19A Co6 O25 Dy -85.66(9) . . . . ?
O1 Dy O25 C15 68.7(3) . . . . ?
O3 Dy O25 C15 179.3(3) . . . . ?
O2 Dy O25 C15 -46.2(3) . . . . ?
O21 Dy O25 C15 -47.0(3) . . . . ?
O26 Dy O25 C15 104.1(3) . . . . ?
O24 Dy O25 C15 25.6(3) . . . . ?
O22 Dy O25 C15 -115.1(3) . . . . ?
O23 Dy O25 C15 177.1(3) . . . . ?
O1 Dy O25 Co6 -100.38(10) . . . . ?
O3 Dy O25 Co6 10.25(7) . . . . ?
O2 Dy O25 Co6 144.79(10) . . . . ?
O21 Dy O25 Co6 143.95(8) . . . . ?
O26 Dy O25 Co6 -64.99(9) . . . . ?
O24 Dy O25 Co6 -143.46(9) . . . . ?
O22 Dy O25 Co6 75.86(9) . . . . ?
O23 Dy O25 Co6 8.02(14) . . . . ?
O3 Co6 N15 C25 -59.6(4) . . . . ?
O16 Co6 N15 C25 66.8(3) . . . . ?
O25 Co6 N15 C25 -19.3(3) . . . . ?
O19A Co6 N15 C25 -112.9(3) . . . . ?
Co4 O15 C15 O25 7.0(4) . . . . ?
Co4 O15 C15 C25 -174.6(2) . . . . ?
Co6 O25 C15 O15 174.8(2) . . . . ?
Dy O25 C15 O15 6.9(5) . . . . ?
Co6 O25 C15 C25 -3.5(3) . . . . ?
Dy O25 C15 C25 -171.4(2) . . . . ?
Co6 N15 C25 C35 144.5(3) . . . . ?
Co6 N15 C25 C45 -93.0(3) . . . . ?
Co6 N15 C25 C15 22.5(4) . . . . ?
O15 C15 C25 N15 168.9(3) . . . . ?
O25 C15 C25 N15 -12.6(4) . . . . ?
O15 C15 C25 C35 46.6(4) . . . . ?
O25 C15 C25 C35 -135.0(3) . . . . ?
O15 C15 C25 C45 -74.7(4) . . . . ?
O25 C15 C25 C45 103.8(4) . . . . ?
O3 Co6 O16 C16 31.8(2) . . . . ?
N15 Co6 O16 C16 -127.9(2) . . . . ?
O25 Co6 O16 C16 -50.3(2) . . . . ?
O19A Co6 O16 C16 50.8(6) . . . . ?
O1 Co2 O26 C16 177.9(2) . . . . ?
O14 Co2 O26 C16 -90.4(2) . . . . ?
N16 Co2 O26 C16 10.02(19) . . . . ?
O27 Co2 O26 C16 104.1(2) . . . . ?
O1 Co2 O26 Dy -10.74(7) . . . . ?
O14 Co2 O26 Dy 81.00(9) . . . . ?
N16 Co2 O26 Dy -178.62(9) . . . . ?
O27 Co2 O26 Dy -84.58(8) . . . . ?
O1 Dy O26 C16 177.6(3) . . . . ?
O3 Dy O26 C16 -47.5(3) . . . . ?
O2 Dy O26 C16 64.5(3) . . . . ?
O21 Dy O26 C16 174.0(2) . . . . ?
O24 Dy O26 C16 102.5(3) . . . . ?
O22 Dy O26 C16 -49.6(3) . . . . ?
O23 Dy O26 C16 -116.3(3) . . . . ?
O25 Dy O26 C16 23.7(3) . . . . ?
O1 Dy O26 Co2 9.67(6) . . . . ?
O3 Dy O26 Co2 144.49(9) . . . . ?
O2 Dy O26 Co2 -103.51(9) . . . . ?
O21 Dy O26 Co2 6.07(13) . . . . ?
O24 Dy O26 Co2 -65.46(8) . . . . ?
O22 Dy O26 Co2 142.41(8) . . . . ?
O23 Dy O26 Co2 75.72(8) . . . . ?
O25 Dy O26 Co2 -144.23(9) . . . . ?
O1 Co2 N16 C26 -51.0(3) . . . . ?
O14 Co2 N16 C26 68.16(19) . . . . ?
O26 Co2 N16 C26 -19.50(18) . . . . ?
O27 Co2 N16 C26 -112.91(18) . . . . ?
Co6 O16 C16 O26 2.7(4) . . . . ?
Co6 O16 C16 C26 179.39(18) . . . . ?
Co2 O26 C16 O16 178.3(2) . . . . ?
Dy O26 C16 O16 11.6(5) . . . . ?
Co2 O26 C16 C26 1.7(3) . . . . ?
Dy O26 C16 C26 -165.03(19) . . . . ?
Co2 N16 C26 C36 146.9(2) . . . . ?
Co2 N16 C26 C16 25.0(3) . . . . ?
Co2 N16 C26 C46 -90.4(2) . . . . ?
O16 C16 C26 N16 165.4(2) . . . . ?
O26 C16 C26 N16 -17.7(3) . . . . ?
O16 C16 C26 C36 43.5(3) . . . . ?
O26 C16 C26 C36 -139.6(3) . . . . ?
O16 C16 C26 C46 -78.3(3) . . . . ?
O26 C16 C26 C46 98.6(3) . . . . ?
O37 N17 O27 Co2 -171.53(18) . . . . ?
O17 N17 O27 Co2 6.9(4) . . . . ?
O37 N17 O27 Co1 13.2(3) . . . . ?
O17 N17 O27 Co1 -168.36(17) . . . . ?
O1 Co2 O27 N17 -169.3(2) . . . . ?
O14 Co2 O27 N17 165.2(3) . . . . ?
N16 Co2 O27 N17 -10.7(2) . . . . ?
O26 Co2 O27 N17 -88.9(2) . . . . ?
O1 Co2 O27 Co1 7.03(7) . . . . ?
O14 Co2 O27 Co1 -18.4(3) . . . . ?
N16 Co2 O27 Co1 165.69(8) . . . . ?
O26 Co2 O27 Co1 87.51(9) . . . . ?
O1 Co1 O27 N17 169.6(2) . . . . ?
N13 Co1 O27 N17 9.5(2) . . . . ?
O11 Co1 O27 N17 -173.7(3) . . . . ?
O23 Co1 O27 N17 88.7(2) . . . . ?
O1 Co1 O27 Co2 -7.03(7) . . . . ?
N13 Co1 O27 Co2 -167.12(9) . . . . ?
O11 Co1 O27 Co2 9.7(4) . . . . ?
O23 Co1 O27 Co2 -87.88(8) . . . . ?
O38A N18A O18A Co3 172(4) . . . . ?
O28A N18A O18A Co3 -19.0(6) . . . . ?
O38A N18A O18A Co4 -27(4) . . . . ?
O28A N18A O18A Co4 142.1(5) . . . . ?
O2 Co3 O18A N18A 160.3(3) . . . . ?
N11 Co3 O18A N18A 1.0(3) . . . . ?
O12 Co3 O18A N18A -174.0(3) . . . . ?
O21 Co3 O18A N18A 79.7(3) . . . . ?
O2 Co3 O18A Co4 -5.38(8) . . . . ?
N11 Co3 O18A Co4 -164.65(10) . . . . ?
O12 Co3 O18A Co4 20.3(4) . . . . ?
O21 Co3 O18A Co4 -85.92(10) . . . . ?
O2 Co4 O18A N18A -160.5(3) . . . . ?
O15 Co4 O18A N18A 171.2(4) . . . . ?
N14 Co4 O18A N18A -0.6(3) . . . . ?
O24 Co4 O18A N18A -79.3(3) . . . . ?
O2 Co4 O18A Co3 5.37(8) . . . . ?
O15 Co4 O18A Co3 -22.9(4) . . . . ?
N14 Co4 O18A Co3 165.32(10) . . . . ?
O24 Co4 O18A Co3 86.58(9) . . . . ?
O39A N19A O19A Co5 164.8(5) . . . . ?
O29A N19A O19A Co5 -16.3(9) . . . . ?
O39A N19A O19A Co6 -12.5(9) . . . . ?
O29A N19A O19A Co6 166.5(4) . . . . ?
O3 Co5 O19A N19A 175.0(5) . . . . ?
O13 Co5 O19A N19A -158.5(5) . . . . ?
N12 Co5 O19A N19A 17.3(5) . . . . ?
O22 Co5 O19A N19A 94.8(5) . . . . ?
O3 Co5 O19A Co6 -7.26(8) . . . . ?
O13 Co5 O19A Co6 19.2(4) . . . . ?
N12 Co5 O19A Co6 -164.95(11) . . . . ?
O22 Co5 O19A Co6 -87.44(10) . . . . ?
O3 Co6 O19A N19A -174.5(4) . . . . ?
O16 Co6 O19A N19A 165.8(5) . . . . ?
N15 Co6 O19A N19A -15.6(4) . . . . ?
O25 Co6 O19A N19A -93.7(4) . . . . ?
O3 Co6 O19A Co5 7.28(8) . . . . ?
O16 Co6 O19A Co5 -12.4(5) . . . . ?
N15 Co6 O19A Co5 166.25(12) . . . . ?
O25 Co6 O19A Co5 88.15(10) . . . . ?
